data_4317100
loop_
_publ_author_name
'Carlo Di Iulio'
'Matthew D. Jones'
'Mary F. Mahon'
'David C. Apperley'

_publ_contact_author
;       Matthew D Jones
        University of Bath
        Department of Chemistry
        Bath, BA2 7AY
        United Kingdom
;
_publ_contact_author_email mj205@bath.ac.uk
_publ_contact_author_fax '# 44 1225 82 6231'
_publ_contact_author_phone '# 44 1225 38 4908'
_publ_section_title
;
 Zinc(II) Silsesquioxane Complexes and Their Application for the
 Ring-Opening Polymerization of rac-Lactide
;
_journal_name_full 'Inorganic Chemistry'
_journal_page_first 10232
_journal_page_last 10234
_journal_paper_doi 10.1021/ic101809r
_journal_volume 49
_journal_year 2010
_chemical_formula_sum 'C47 H92.5 N O13.25 Si8 Zn0.5'
_chemical_formula_weight 1141.13
_chemical_name_systematic
; 
 ? 
;
_space_group_IT_number 2
_symmetry_cell_setting triclinic
_symmetry_space_group_name_Hall '-P 1'
_symmetry_space_group_name_H-M 'P -1'
_atom_sites_solution_hydrogens geom
_atom_sites_solution_primary direct
_atom_sites_solution_secondary difmap
_audit_creation_method SHELXL-97
_cell_angle_alpha 103.387(3)
_cell_angle_beta 94.555(3)
_cell_angle_gamma 99.867(3)
_cell_formula_units_Z 4
_cell_length_a 16.9827(6)
_cell_length_b 18.6099(5)
_cell_length_c 21.6637(8)
_cell_measurement_reflns_used 12880
_cell_measurement_temperature 100(2)
_cell_measurement_theta_max 62.3531
_cell_measurement_theta_min 3.1839
_cell_volume 6511.3(4)
_computing_cell_refinement
;
CrysAlisPro, Oxford Diffraction Ltd.,
Version 1.171.33.55 (release 05-01-2010 CrysAlis171 .NET)
(compiled Jan  5 2010,16:28:46)
;
_computing_data_collection
;
CrysAlisPro, Oxford Diffraction Ltd.,
Version 1.171.33.55 (release 05-01-2010 CrysAlis171 .NET)
(compiled Jan  5 2010,16:28:46)
;
_computing_data_reduction
;
CrysAlisPro, Oxford Diffraction Ltd.,
Version 1.171.33.55 (release 05-01-2010 CrysAlis171 .NET)
(compiled Jan  5 2010,16:28:46)
;
_computing_molecular_graphics 'ORTEX (P.McArdle 1995)'
_computing_publication_material 'SHELXL-97/2 (Sheldrick 1997)'
_computing_structure_refinement 'SHELXL-97/2 (Sheldrick 1997)'
_computing_structure_solution 'SHELXS-97 (Sheldrick 1990)'
_diffrn_ambient_temperature 100(2)
_diffrn_detector_area_resol_mean 10.3795
_diffrn_measured_fraction_theta_full 0.952
_diffrn_measured_fraction_theta_max 0.952
_diffrn_measurement_device_type 'Xcalibur, Atlas, Gemini ultra'
_diffrn_measurement_method CCD
_diffrn_radiation_monochromator mirror
_diffrn_radiation_source 'Enhance Ultra (Cu) X-ray Source'
_diffrn_radiation_type 'Cu K\a'
_diffrn_radiation_wavelength 1.54180
_diffrn_reflns_av_R_equivalents 0.0558
_diffrn_reflns_av_sigmaI/netI 0.0596
_diffrn_reflns_limit_h_max 19
_diffrn_reflns_limit_h_min -19
_diffrn_reflns_limit_k_max 21
_diffrn_reflns_limit_k_min -21
_diffrn_reflns_limit_l_max 24
_diffrn_reflns_limit_l_min -24
_diffrn_reflns_number 34549
_diffrn_reflns_theta_full 62.27
_diffrn_reflns_theta_max 62.27
_diffrn_reflns_theta_min 3.19
_exptl_absorpt_coefficient_mu 2.174
_exptl_absorpt_correction_T_max 1.00000
_exptl_absorpt_correction_T_min 0.40734
_exptl_absorpt_correction_type multi-scan
_exptl_absorpt_process_details
;
CrysAlisPro, Oxford Diffraction Ltd.,
Version 1.171.33.55 (release 05-01-2010 CrysAlis171 .NET)
(compiled Jan  5 2010,16:28:46)
Empirical absorption correction using spherical harmonics,
 implemented in SCALE3 ABSPACK scaling algorithm.
;
_exptl_crystal_colour yellow
_exptl_crystal_density_diffrn 1.164
_exptl_crystal_density_method 'not measured'
_exptl_crystal_description block
_exptl_crystal_F_000 2458
_exptl_crystal_size_max 0.20
_exptl_crystal_size_mid 0.10
_exptl_crystal_size_min 0.10
_refine_diff_density_max 1.058
_refine_diff_density_min -0.756
_refine_diff_density_rms 0.115
_refine_ls_extinction_method none
_refine_ls_goodness_of_fit_ref 1.360
_refine_ls_hydrogen_treatment constr
_refine_ls_matrix_type full
_refine_ls_number_parameters 1583
_refine_ls_number_reflns 19675
_refine_ls_number_restraints 186
_refine_ls_restrained_S_all 1.372
_refine_ls_R_factor_all 0.1530
_refine_ls_R_factor_gt 0.1140
_refine_ls_shift/su_max 0.002
_refine_ls_shift/su_mean 0.000
_refine_ls_structure_factor_coef Fsqd
_refine_ls_weighting_details 'calc w=1/[\s^2^(Fo^2^)+(0.2000P)^2^+0.0000P] where P=(Fo^2^+2Fc^2^)/3'
_refine_ls_weighting_scheme calc
_refine_ls_wR_factor_gt 0.3320
_refine_ls_wR_factor_ref 0.3718
_reflns_number_gt 12247
_reflns_number_total 19675
_reflns_threshold_expression >2sigma(I)
_cod_data_source_file ic101809r_si_003_4.cif
_cod_data_source_block Zn(1b)2
_cod_depositor_comments
;
The following automatic conversions were performed:

'_symmetry_cell_setting' value 'Triclinic' changed to 'triclinic'
according to the built-in table from CIF Core dictionary named
'cif_core.dic' version 2.4.1 from 2010-06-29.

Automatic conversion script
Id: cif_fix_values 1646 2011-03-28 12:23:43Z adriana 
;
_cod_original_formula_sum 'C47 H92.50 N O13.25 Si8 Zn0.50'
_cod_database_code 4317100

loop_
_symmetry_equiv_pos_as_xyz
'x, y, z'
'-x, -y, -z'

loop_
_atom_site_label
_atom_site_type_symbol
_atom_site_fract_x
_atom_site_fract_y
_atom_site_fract_z
_atom_site_U_iso_or_equiv
_atom_site_adp_type
_atom_site_occupancy
_atom_site_symmetry_multiplicity
_atom_site_calc_flag
_atom_site_refinement_flags
_atom_site_disorder_assembly
_atom_site_disorder_group
Zn1 Zn 0.85350(5) 0.11766(5) 0.72820(5) 0.0682(3) Uani 1 1 d . . .
Si1 Si 0.55139(10) 0.01420(9) 0.73474(8) 0.0528(4) Uani 1 1 d . . .
Si2 Si 0.43451(11) -0.09084(11) 0.61884(8) 0.0639(5) Uani 1 1 d D . .
Si3 Si 0.4705(2) -0.23231(19) 0.6663(2) 0.0666(9) Uani 0.75 1 d PD A 1
Si4 Si 0.5886(2) -0.12555(19) 0.78202(19) 0.0573(9) Uani 0.75 1 d PD A 1
Si5 Si 0.4109(2) 0.0225(2) 0.8165(2) 0.0587(10) Uani 0.75 1 d P A 1
Si6 Si 0.29355(16) -0.08267(18) 0.70184(14) 0.0542(7) Uani 0.75 1 d PD A 1
Si7 Si 0.32651(18) -0.22298(17) 0.74751(15) 0.0667(7) Uani 0.75 1 d PD A 1
Si8 Si 0.4456(2) -0.1174(2) 0.86265(15) 0.0709(9) Uani 0.75 1 d PD A 1
Si9 Si 1.1399(6) 0.2632(5) 0.8287(4) 0.0473(17) Uani 0.50 1 d P B 1
Si10 Si 1.2861(4) 0.2427(4) 0.7523(3) 0.0535(16) Uani 0.50 1 d PD B 1
Si11 Si 1.4006(14) 0.3559(9) 0.8625(12) 0.061(3) Uani 0.50 1 d P B 1
Si12 Si 1.2532(7) 0.3769(7) 0.9358(5) 0.072(5) Uani 0.50 1 d PD B 1
Si13 Si 1.1068(5) 0.3956(6) 0.7691(7) 0.050(2) Uani 0.50 1 d PD B 1
Si14 Si 1.2566(4) 0.3778(4) 0.6962(3) 0.0531(16) Uani 0.50 1 d PD B 1
Si15 Si 1.3769(9) 0.4970(7) 0.8083(6) 0.087(6) Uani 0.50 1 d PD B 1
Si16 Si 1.2243(4) 0.5130(4) 0.8860(5) 0.060(4) Uani 0.50 1 d PD B 1
Si20 Si 1.2903(4) 0.2704(5) 0.7364(3) 0.0589(19) Uani 0.50 1 d PD B 2
Si21 Si 1.4020(13) 0.3786(8) 0.8567(11) 0.063(4) Uani 0.50 1 d P B 2
Si22 Si 1.2545(5) 0.3821(8) 0.9379(4) 0.068(5) Uani 0.50 1 d PD B 2
Si23 Si 1.1136(7) 0.4169(7) 0.7658(9) 0.077(4) Uani 0.50 1 d PD B 2
Si24 Si 1.2592(5) 0.4066(5) 0.6859(3) 0.068(2) Uani 0.50 1 d PD B 2
Si25 Si 1.3640(9) 0.5047(8) 0.8034(7) 0.085(5) Uani 0.50 1 d PD B 2
Si26 Si 1.2219(7) 0.5174(6) 0.8824(6) 0.092(5) Uani 0.50 1 d PD B 2
O1 O 0.9197(3) 0.1641(3) 0.6747(3) 0.0751(14) Uani 1 1 d . . .
O2 O 0.8031(3) 0.0175(2) 0.6822(3) 0.0764(14) Uani 1 1 d . . .
O3 O 0.5454(4) -0.1926(4) 0.7203(4) 0.073(2) Uani 0.75 1 d P A 1
O4 O 0.3878(4) -0.2506(3) 0.7002(3) 0.0676(16) Uani 0.75 1 d P A 1
O5 O 0.3760(4) -0.1836(4) 0.8167(3) 0.0776(18) Uani 0.75 1 d P A 1
O6 O 0.5328(5) -0.1239(5) 0.8373(4) 0.086(3) Uani 0.75 1 d P A 1
O7 O 0.5985(4) -0.0466(4) 0.7622(3) 0.0572(18) Uani 0.75 1 d P A 1
O8 O 0.4586(5) -0.1758(5) 0.6227(4) 0.071(2) Uani 0.75 1 d P A 1
O9 O 0.2820(4) -0.1603(5) 0.7219(4) 0.068(2) Uani 0.75 1 d P A 1
O10 O 0.4247(4) -0.0372(6) 0.8590(3) 0.075(2) Uani 0.75 1 d P A 1
O11 O 0.5086(7) -0.0281(7) 0.6614(6) 0.052(3) Uani 0.75 1 d P A 1
O12 O 0.3527(4) -0.0860(4) 0.6474(3) 0.0589(17) Uani 0.75 1 d P A 1
O13 O 0.3334(3) -0.0145(4) 0.7635(3) 0.0592(14) Uani 0.75 1 d P A 1
O14 O 0.4911(4) 0.0400(5) 0.7826(4) 0.062(2) Uani 0.75 1 d P A 1
O15 O 1.2050(11) 0.2274(9) 0.7861(8) 0.066(4) Uani 0.50 1 d P B 1
O16 O 1.3599(9) 0.2792(7) 0.8084(8) 0.060(3) Uani 0.50 1 d P B 1
O17 O 1.3446(6) 0.3658(6) 0.9205(5) 0.055(3) Uiso 0.50 1 d P B 1
O18 O 1.1892(6) 0.3040(6) 0.8982(6) 0.058(3) Uani 0.50 1 d P B 1
O19 O 1.2816(9) 0.3017(9) 0.7089(9) 0.058(4) Uani 0.50 1 d P B 1
O20 O 1.4179(17) 0.4291(15) 0.8363(12) 0.064(4) Uani 0.50 1 d P B 1
O21 O 1.2413(16) 0.4571(18) 0.9398(12) 0.053(5) Uani 0.50 1 d P B 1
O22 O 1.0997(16) 0.3372(15) 0.7815(10) 0.080(7) Uani 0.50 1 d PU B 1
O23 O 1.3247(18) 0.4547(19) 0.7302(17) 0.069(7) Uani 0.50 1 d P B 1
O24 O 1.3070(13) 0.5161(8) 0.8519(11) 0.064(4) Uani 0.50 1 d P B 1
O25 O 1.1480(13) 0.4795(13) 0.8308(11) 0.095(10) Uani 0.50 1 d P B 1
O26 O 1.1689(12) 0.3882(7) 0.7163(10) 0.052(3) Uani 0.50 1 d P B 1
O100 O 1.0028(18) 0.0219(14) 0.9913(14) 0.193(9) Uiso 0.50 1 d P C -1
N1 N 0.7892(3) 0.1981(3) 0.7462(3) 0.0565(13) Uani 1 1 d . . .
N2 N 0.9007(3) 0.0879(3) 0.8031(3) 0.0717(16) Uani 1 1 d . . .
C1 C 0.8989(4) 0.2095(5) 0.6416(4) 0.077(2) Uani 1 1 d . . .
C2 C 0.8365(4) 0.2483(4) 0.6580(3) 0.0682(18) Uani 1 1 d . . .
C3 C 0.8165(5) 0.2948(6) 0.6199(5) 0.099(3) Uani 1 1 d . . .
H3 H 0.7735 0.3202 0.6307 0.118 Uiso 1 1 calc R . .
C4 C 0.8528(8) 0.3073(7) 0.5684(6) 0.118(3) Uani 1 1 d . . .
C5 C 0.9149(8) 0.2706(8) 0.5558(6) 0.124(4) Uani 1 1 d . . .
H5 H 0.9439 0.2803 0.5219 0.149 Uiso 1 1 calc R . .
C6 C 0.9393(5) 0.2210(6) 0.5877(5) 0.097(3) Uani 1 1 d . . .
C7 C 0.8286(11) 0.3564(9) 0.5261(7) 0.158(5) Uani 1 1 d . . .
C8 C 0.7615(12) 0.3957(11) 0.5511(10) 0.213(9) Uani 1 1 d . . .
H8A H 0.7121 0.3580 0.5472 0.320 Uiso 1 1 calc R . .
H8B H 0.7517 0.4315 0.5259 0.320 Uiso 1 1 calc R . .
H8C H 0.7774 0.4226 0.5961 0.320 Uiso 1 1 calc R . .
C9 C 0.8002(12) 0.3035(10) 0.4524(7) 0.199(7) Uani 1 1 d . . .
H9A H 0.7515 0.2663 0.4519 0.298 Uiso 1 1 calc R . .
H9B H 0.8433 0.2775 0.4378 0.298 Uiso 1 1 calc R . .
H9C H 0.7887 0.3354 0.4240 0.298 Uiso 1 1 calc R . .
C10 C 0.8997(14) 0.4203(13) 0.5320(13) 0.276(14) Uani 1 1 d . . .
H10A H 0.9458 0.3997 0.5162 0.415 Uiso 1 1 calc R . .
H10B H 0.9140 0.4480 0.5769 0.415 Uiso 1 1 calc R . .
H10C H 0.8852 0.4544 0.5066 0.415 Uiso 1 1 calc R . .
C11 C 1.0042(5) 0.1776(6) 0.5665(5) 0.115(4) Uani 1 1 d . . .
C12 C 0.9688(5) 0.0923(6) 0.5494(5) 0.126(4) Uani 1 1 d . . .
H12A H 1.0111 0.0641 0.5367 0.189 Uiso 1 1 calc R . .
H12B H 0.9253 0.0801 0.5139 0.189 Uiso 1 1 calc R . .
H12C H 0.9475 0.0784 0.5867 0.189 Uiso 1 1 calc R . .
C13 C 1.0757(4) 0.1971(6) 0.6191(5) 0.119(4) Uani 1 1 d . . .
H13A H 1.1165 0.1677 0.6049 0.179 Uiso 1 1 calc R . .
H13B H 1.0573 0.1852 0.6580 0.179 Uiso 1 1 calc R . .
H13C H 1.0991 0.2510 0.6282 0.179 Uiso 1 1 calc R . .
C14 C 1.0372(7) 0.1959(8) 0.5043(6) 0.151(5) Uani 1 1 d . . .
H14A H 1.0790 0.1670 0.4922 0.226 Uiso 1 1 calc R . .
H14B H 1.0599 0.2498 0.5129 0.226 Uiso 1 1 calc R . .
H14C H 0.9929 0.1822 0.4693 0.226 Uiso 1 1 calc R . .
C15 C 0.7895(3) 0.2420(4) 0.7088(3) 0.0603(16) Uani 1 1 d . . .
H15 H 0.7529 0.2754 0.7158 0.072 Uiso 1 1 calc R . .
C16 C 0.7366(4) 0.2061(4) 0.7977(3) 0.0660(18) Uani 1 1 d . A .
H16A H 0.7020 0.2425 0.7922 0.079 Uiso 1 1 calc R . .
H16B H 0.7704 0.2263 0.8396 0.079 Uiso 1 1 calc R . .
C17 C 0.6835(4) 0.1306(4) 0.7969(3) 0.0612(16) Uani 1 1 d . . .
H17A H 0.6495 0.1382 0.8321 0.073 Uiso 1 1 calc R A .
H17B H 0.7182 0.0952 0.8048 0.073 Uiso 1 1 calc R . .
C18 C 0.6283(3) 0.0950(3) 0.7325(3) 0.0510(14) Uani 1 1 d . A .
H18A H 0.6622 0.0789 0.6988 0.061 Uiso 1 1 calc R . .
H18B H 0.6014 0.1339 0.7207 0.061 Uiso 1 1 calc R . .
C19 C 0.8243(4) -0.0435(4) 0.6902(4) 0.072(2) Uani 1 1 d . . .
C20 C 0.8743(4) -0.0447(4) 0.7469(4) 0.076(2) Uani 1 1 d . . .
C21 C 0.8933(4) -0.1151(5) 0.7527(4) 0.084(2) Uani 1 1 d . . .
H21 H 0.9254 -0.1157 0.7905 0.101 Uiso 1 1 calc R . .
C22 C 0.8682(5) -0.1813(4) 0.7072(4) 0.085(2) Uani 1 1 d . . .
C23 C 0.8196(5) -0.1777(4) 0.6535(4) 0.086(2) Uani 1 1 d . . .
H23 H 0.7998 -0.2235 0.6220 0.103 Uiso 1 1 calc R . .
C24 C 0.7977(4) -0.1136(4) 0.6422(4) 0.0716(19) Uani 1 1 d . . .
C25 C 0.8862(6) -0.2576(5) 0.7142(5) 0.102(3) Uani 1 1 d . . .
C26 C 0.9356(7) -0.2492(6) 0.7795(5) 0.117(3) Uani 1 1 d . . .
H26A H 0.9872 -0.2148 0.7827 0.176 Uiso 1 1 calc R . .
H26B H 0.9453 -0.2985 0.7830 0.176 Uiso 1 1 calc R . .
H26C H 0.9055 -0.2289 0.8140 0.176 Uiso 1 1 calc R . .
C27 C 0.9375(8) -0.2846(6) 0.6614(5) 0.122(4) Uani 1 1 d . . .
H27A H 0.9870 -0.2469 0.6659 0.183 Uiso 1 1 calc R . .
H27B H 0.9069 -0.2914 0.6195 0.183 Uiso 1 1 calc R . .
H27C H 0.9513 -0.3326 0.6651 0.183 Uiso 1 1 calc R . .
C28 C 0.8068(7) -0.3146(6) 0.7105(7) 0.129(4) Uani 1 1 d . . .
H28A H 0.8193 -0.3628 0.7150 0.194 Uiso 1 1 calc R . .
H28B H 0.7745 -0.3222 0.6692 0.194 Uiso 1 1 calc R . .
H28C H 0.7763 -0.2949 0.7450 0.194 Uiso 1 1 calc R . .
C29 C 0.7473(4) -0.1143(4) 0.5795(4) 0.074(2) Uani 1 1 d . . .
C30 C 0.7285(5) -0.1945(4) 0.5342(4) 0.088(2) Uani 1 1 d . . .
H30A H 0.6967 -0.1940 0.4945 0.132 Uiso 1 1 calc R . .
H30B H 0.6978 -0.2295 0.5551 0.132 Uiso 1 1 calc R . .
H30C H 0.7790 -0.2106 0.5243 0.132 Uiso 1 1 calc R . .
C31 C 0.6674(4) -0.0913(4) 0.5949(4) 0.077(2) Uani 1 1 d . . .
H31A H 0.6350 -0.0919 0.5552 0.116 Uiso 1 1 calc R . .
H31B H 0.6780 -0.0405 0.6233 0.116 Uiso 1 1 calc R . .
H31C H 0.6380 -0.1269 0.6160 0.116 Uiso 1 1 calc R . .
C32 C 0.7938(5) -0.0612(4) 0.5457(4) 0.084(2) Uani 1 1 d . . .
H32A H 0.7616 -0.0623 0.5057 0.125 Uiso 1 1 calc R . .
H32B H 0.8445 -0.0771 0.5361 0.125 Uiso 1 1 calc R . .
H32C H 0.8053 -0.0100 0.5733 0.125 Uiso 1 1 calc R . .
C33 C 0.9314(4) 0.1434(4) 0.8647(4) 0.084(2) Uani 1 1 d . . .
H33A H 0.9596 0.1192 0.8936 0.100 Uiso 1 1 calc R . .
H33B H 0.8856 0.1606 0.8852 0.100 Uiso 1 1 calc R . .
C34 C 0.9895(4) 0.2115(4) 0.8549(4) 0.077(2) Uani 1 1 d D . .
H34A H 1.0026 0.2520 0.8949 0.093 Uiso 1 1 calc R D 1
H34B H 0.9652 0.2315 0.8209 0.093 Uiso 1 1 calc R D 1
C35 C 1.0666(8) 0.1823(9) 0.8349(9) 0.055(4) Uani 0.50 1 d PDU B 1
H35A H 1.0541 0.1444 0.7933 0.066 Uiso 0.50 1 calc PR B 1
H35B H 1.0883 0.1587 0.8674 0.066 Uiso 0.50 1 calc PR B 1
C36 C 0.4344(4) -0.0817(4) 0.5362(2) 0.0673(18) Uani 1 1 d D A .
H36A H 0.4361 -0.0281 0.5365 0.081 Uiso 1 1 calc R . .
H36B H 0.4842 -0.0953 0.5203 0.081 Uiso 1 1 calc R . .
C37 C 0.3619(4) -0.1298(4) 0.4888(3) 0.089(3) Uani 1 1 d D . .
H37 H 0.3550 -0.1835 0.4912 0.107 Uiso 1 1 calc R A .
C38 C 0.3786(8) -0.1236(9) 0.4213(4) 0.178(7) Uani 1 1 d D A .
H38A H 0.4295 -0.1394 0.4123 0.267 Uiso 1 1 calc R . .
H38B H 0.3821 -0.0713 0.4187 0.267 Uiso 1 1 calc R . .
H38C H 0.3347 -0.1562 0.3898 0.267 Uiso 1 1 calc R . .
C39 C 0.2821(5) -0.1025(7) 0.4957(6) 0.135(4) Uani 1 1 d D A .
H39A H 0.2670 -0.1026 0.5385 0.202 Uiso 1 1 calc R . .
H39B H 0.2399 -0.1363 0.4634 0.202 Uiso 1 1 calc R . .
H39C H 0.2882 -0.0514 0.4897 0.202 Uiso 1 1 calc R . .
C40 C 0.5001(14) -0.3239(7) 0.6118(9) 0.162(10) Uani 0.75 1 d PD A 1
C44 C 0.6834(5) -0.1449(5) 0.8102(3) 0.092(2) Uani 1 1 d D . .
H44A H 0.6785 -0.2002 0.8023 0.111 Uiso 1 1 calc R A 1
H44B H 0.7248 -0.1267 0.7848 0.111 Uiso 1 1 calc R A 1
C45 C 0.7128(5) -0.1092(4) 0.8816(3) 0.109(3) Uani 1 1 d D A .
H45 H 0.6692 -0.1233 0.9075 0.131 Uiso 1 1 calc R . .
C46 C 0.7335(8) -0.0228(4) 0.8939(5) 0.122(4) Uani 1 1 d D . .
H46A H 0.6853 -0.0042 0.8822 0.183 Uiso 1 1 calc R A .
H46B H 0.7756 -0.0088 0.8680 0.183 Uiso 1 1 calc R . .
H46C H 0.7529 -0.0006 0.9393 0.183 Uiso 1 1 calc R . .
C47 C 0.7869(6) -0.1407(6) 0.9000(5) 0.113(3) Uani 1 1 d D . .
H47A H 0.8068 -0.1184 0.9453 0.170 Uiso 1 1 calc R A .
H47B H 0.8293 -0.1283 0.8738 0.170 Uiso 1 1 calc R . .
H47C H 0.7718 -0.1955 0.8925 0.170 Uiso 1 1 calc R . .
C48 C 0.3960(4) 0.1182(5) 0.8667(4) 0.091(3) Uani 1 1 d . . .
H48A H 0.4497 0.1483 0.8866 0.109 Uiso 1 1 calc R A 1
H48B H 0.3736 0.1452 0.8373 0.109 Uiso 1 1 calc R A 1
C49 C 0.3420(5) 0.1160(7) 0.9192(5) 0.114(4) Uani 1 1 d . A .
H49 H 0.3660 0.0875 0.9472 0.137 Uiso 1 1 calc R . .
C50 C 0.2576(7) 0.0719(8) 0.8947(6) 0.140(4) Uani 1 1 d U . .
H50A H 0.2601 0.0217 0.8690 0.210 Uiso 1 1 calc R A .
H50B H 0.2299 0.0984 0.8682 0.210 Uiso 1 1 calc R . .
H50C H 0.2279 0.0670 0.9310 0.210 Uiso 1 1 calc R . .
C51 C 0.3476(7) 0.1961(7) 0.9618(5) 0.126(4) Uani 1 1 d . . .
H51A H 0.4041 0.2187 0.9778 0.189 Uiso 1 1 calc R A .
H51B H 0.3170 0.1933 0.9980 0.189 Uiso 1 1 calc R . .
H51C H 0.3251 0.2271 0.9367 0.189 Uiso 1 1 calc R . .
C52 C 0.1977(5) -0.0676(5) 0.6671(5) 0.069(2) Uani 0.75 1 d PD A 1
H52A H 0.2097 -0.0380 0.6352 0.082 Uiso 0.75 1 calc PR A 1
H52B H 0.1657 -0.1174 0.6435 0.082 Uiso 0.75 1 calc PR A 1
C53 C 0.1440(5) -0.0279(6) 0.7121(4) 0.084(3) Uani 0.75 1 d PD A 1
H53 H 0.1771 0.0212 0.7378 0.101 Uiso 0.75 1 calc PR A 1
C54 C 0.1171(6) -0.0756(8) 0.7588(6) 0.103(4) Uani 0.75 1 d PD A 1
H54A H 0.0836 -0.0497 0.7877 0.155 Uiso 0.75 1 calc PR A 1
H54B H 0.1646 -0.0826 0.7837 0.155 Uiso 0.75 1 calc PR A 1
H54C H 0.0860 -0.1248 0.7346 0.155 Uiso 0.75 1 calc PR A 1
C55 C 0.0707(6) -0.0109(8) 0.6753(7) 0.120(5) Uani 0.75 1 d PD A 1
H55A H 0.0384 0.0143 0.7059 0.180 Uiso 0.75 1 calc PR A 1
H55B H 0.0378 -0.0581 0.6489 0.180 Uiso 0.75 1 calc PR A 1
H55C H 0.0893 0.0220 0.6479 0.180 Uiso 0.75 1 calc PR A 1
C56 C 0.2534(6) -0.3054(8) 0.7501(9) 0.125(6) Uani 0.75 1 d PDU A 1
H56A H 0.2550 -0.3453 0.7113 0.150 Uiso 0.75 1 calc PR A 1
H56B H 0.2725 -0.3233 0.7872 0.150 Uiso 0.75 1 calc PR A 1
C57 C 0.1645(5) -0.3006(6) 0.7545(6) 0.122(5) Uani 0.75 1 d PDU A 1
H57 H 0.1442 -0.2767 0.7212 0.146 Uiso 0.75 1 calc PR A 1
C58 C 0.1700(12) -0.2477(9) 0.8216(6) 0.142(6) Uani 0.75 1 d PDU A 1
H58A H 0.1160 -0.2395 0.8304 0.214 Uiso 0.75 1 calc PR A 1
H58B H 0.2049 -0.1993 0.8235 0.214 Uiso 0.75 1 calc PR A 1
H58C H 0.1924 -0.2706 0.8537 0.214 Uiso 0.75 1 calc PR A 1
C59 C 0.1104(11) -0.3777(8) 0.7490(14) 0.151(12) Uani 0.75 1 d PDU A 1
H59A H 0.0549 -0.3712 0.7534 0.226 Uiso 0.75 1 calc PR A 1
H59B H 0.1298 -0.3996 0.7829 0.226 Uiso 0.75 1 calc PR A 1
H59C H 0.1122 -0.4113 0.7072 0.226 Uiso 0.75 1 calc PR A 1
C60 C 0.4380(8) -0.1223(8) 0.9455(5) 0.166(7) Uani 1 1 d D . .
H60A H 0.4855 -0.1414 0.9594 0.199 Uiso 1 1 calc R A 1
H60B H 0.4446 -0.0697 0.9712 0.199 Uiso 1 1 calc R A 1
C61 C 0.3704(6) -0.1640(7) 0.9644(4) 0.107(3) Uani 1 1 d . A .
H61 H 0.3494 -0.2136 0.9329 0.129 Uiso 1 1 calc R . .
C62 C 0.3114(8) -0.1066(9) 0.9632(6) 0.157(6) Uani 1 1 d . . .
H62A H 0.2590 -0.1277 0.9741 0.236 Uiso 1 1 calc R A .
H62B H 0.3046 -0.0979 0.9203 0.236 Uiso 1 1 calc R . .
H62C H 0.3343 -0.0588 0.9944 0.236 Uiso 1 1 calc R . .
C63 C 0.3792(7) -0.1718(9) 1.0318(4) 0.150(5) Uani 1 1 d . . .
H63A H 0.3288 -0.2003 1.0402 0.225 Uiso 1 1 calc R A .
H63B H 0.3915 -0.1217 1.0614 0.225 Uiso 1 1 calc R . .
H63C H 0.4230 -0.1986 1.0378 0.225 Uiso 1 1 calc R . .
C064 C 0.9050(4) 0.0198(5) 0.7967(4) 0.083(2) Uani 1 1 d . . .
H064 H 0.9344 0.0102 0.8321 0.099 Uiso 1 1 calc R . .
C64 C 1.3141(9) 0.1603(9) 0.6989(8) 0.078(6) Uani 0.50 1 d PDU B 1
H64A H 1.3330 0.1286 0.7257 0.094 Uiso 0.50 1 calc PR B 1
H64B H 1.2649 0.1300 0.6711 0.094 Uiso 0.50 1 calc PR B 1
C65 C 1.3793(7) 0.1777(6) 0.6560(6) 0.146(4) Uani 1 1 d DU . .
H65 H 1.3655 0.2133 0.6306 0.175 Uiso 1 1 calc R B 1
C66 C 1.4600(8) 0.2094(11) 0.6992(8) 0.199(7) Uani 1 1 d DU B .
H66A H 1.4586 0.2593 0.7260 0.298 Uiso 1 1 calc R . .
H66B H 1.5038 0.2137 0.6726 0.298 Uiso 1 1 calc R . .
H66C H 1.4690 0.1755 0.7264 0.298 Uiso 1 1 calc R . .
C67 C 1.3884(8) 0.1022(6) 0.6125(6) 0.139(4) Uani 1 1 d DU B .
H67A H 1.3401 0.0818 0.5812 0.208 Uiso 1 1 calc R . .
H67B H 1.3950 0.0666 0.6386 0.208 Uiso 1 1 calc R . .
H67C H 1.4357 0.1103 0.5901 0.208 Uiso 1 1 calc R . .
C68 C 1.4990(4) 0.3529(6) 0.8913(4) 0.107(3) Uani 1 1 d D . .
H68A H 1.4923 0.3196 0.9209 0.128 Uiso 1 1 calc R B 1
H68B H 1.5202 0.3243 0.8539 0.128 Uiso 1 1 calc R B 1
C69 C 1.5725(6) 0.3934(10) 0.8670(7) 0.099(6) Uani 0.50 1 d PD B 2
H69 H 1.5642 0.4448 0.8650 0.119 Uiso 0.50 1 calc PR B 2
C70 C 1.573(2) 0.3461(17) 0.7986(9) 0.171(11) Uani 0.50 1 d PDU B 2
H70A H 1.5225 0.3434 0.7726 0.257 Uiso 0.50 1 calc PR B 2
H70B H 1.5796 0.2951 0.8001 0.257 Uiso 0.50 1 calc PR B 2
H70C H 1.6183 0.3695 0.7797 0.257 Uiso 0.50 1 calc PR B 2
C71 C 1.6537(9) 0.4006(12) 0.9070(9) 0.093(6) Uani 0.50 1 d PDU B 2
H71A H 1.6969 0.4274 0.8886 0.139 Uiso 0.50 1 calc PR B 2
H71B H 1.6637 0.3503 0.9070 0.139 Uiso 0.50 1 calc PR B 2
H71C H 1.6522 0.4287 0.9510 0.139 Uiso 0.50 1 calc PR B 2
C72 C 1.2550(4) 0.3739(4) 1.0203(4) 0.081(2) Uani 1 1 d D . .
H72A H 1.2769 0.3292 1.0250 0.097 Uiso 1 1 calc R B 1
H72B H 1.2938 0.4188 1.0460 0.097 Uiso 1 1 calc R B 1
C73 C 1.1760(5) 0.3712(6) 1.0505(5) 0.129(4) Uani 1 1 d D B .
H73 H 1.1481 0.4110 1.0403 0.155 Uiso 1 1 calc R . .
C74 C 1.1211(8) 0.2935(7) 1.0230(8) 0.187(7) Uani 1 1 d D . .
H74A H 1.0710 0.2916 1.0426 0.281 Uiso 1 1 calc R B .
H74B H 1.1487 0.2543 1.0322 0.281 Uiso 1 1 calc R . .
H74C H 1.1087 0.2851 0.9766 0.281 Uiso 1 1 calc R . .
C75 C 1.1925(11) 0.3847(12) 1.1237(5) 0.243(11) Uani 1 1 d D . .
H75A H 1.1414 0.3824 1.1419 0.365 Uiso 1 1 calc R B .
H75B H 1.2268 0.4344 1.1418 0.365 Uiso 1 1 calc R . .
H75C H 1.2199 0.3458 1.1339 0.365 Uiso 1 1 calc R . .
C76 C 1.0141(4) 0.4198(4) 0.7331(4) 0.087(2) Uani 1 1 d D . .
H76A H 1.0308 0.4530 0.7049 0.105 Uiso 1 1 calc R B 1
H76B H 0.9804 0.3727 0.7057 0.105 Uiso 1 1 calc R B 1
C77 C 0.9612(4) 0.4584(4) 0.7795(4) 0.101(3) Uani 1 1 d D B .
H77 H 0.9956 0.5059 0.8068 0.122 Uiso 1 1 calc R . .
C78 C 0.9303(5) 0.4096(5) 0.8243(4) 0.106(3) Uani 1 1 d D . .
H78A H 0.8973 0.4361 0.8533 0.159 Uiso 1 1 calc R B .
H78B H 0.9762 0.3999 0.8493 0.159 Uiso 1 1 calc R . .
H78C H 0.8977 0.3616 0.7988 0.159 Uiso 1 1 calc R . .
C79 C 0.8915(5) 0.4806(6) 0.7428(6) 0.143(5) Uani 1 1 d D . .
H79A H 0.8591 0.5056 0.7733 0.215 Uiso 1 1 calc R B .
H79B H 0.8577 0.4353 0.7142 0.215 Uiso 1 1 calc R . .
H79C H 0.9135 0.5151 0.7176 0.215 Uiso 1 1 calc R . .
C80 C 1.2533(8) 0.3716(9) 0.6050(5) 0.060(3) Uani 0.50 1 d PD B 1
C84 C 1.4476(4) 0.5816(6) 0.8004(4) 0.099(3) Uani 1 1 d D . .
H84A H 1.4741 0.5676 0.7615 0.119 Uiso 1 1 calc R B 1
H84B H 1.4161 0.6202 0.7944 0.119 Uiso 1 1 calc R B 1
C85 C 1.5129(6) 0.6167(6) 0.8578(4) 0.133(4) Uani 1 1 d D B .
H85 H 1.5436 0.5766 0.8627 0.160 Uiso 1 1 calc R . .
C86 C 1.4795(13) 0.6425(12) 0.9215(7) 0.238(9) Uani 1 1 d DU . .
H86A H 1.5243 0.6660 0.9555 0.357 Uiso 1 1 calc R B .
H86B H 1.4476 0.5988 0.9321 0.357 Uiso 1 1 calc R . .
H86C H 1.4454 0.6790 0.9175 0.357 Uiso 1 1 calc R . .
C87 C 1.5736(6) 0.6817(6) 0.8453(6) 0.123(3) Uani 1 1 d DU . .
H87A H 1.6132 0.7040 0.8832 0.185 Uiso 1 1 calc R B .
H87B H 1.5449 0.7202 0.8359 0.185 Uiso 1 1 calc R . .
H87C H 1.6011 0.6624 0.8087 0.185 Uiso 1 1 calc R . .
C88 C 1.2091(4) 0.6056(4) 0.9307(3) 0.076(2) Uani 1 1 d D . .
H88A H 1.2618 0.6359 0.9526 0.091 Uiso 1 1 calc R B 1
H88B H 1.1887 0.6321 0.9000 0.091 Uiso 1 1 calc R B 1
C89 C 1.1501(6) 0.6013(10) 0.9807(5) 0.058(5) Uani 0.50 1 d PD B 1
H89 H 1.1684 0.5705 1.0092 0.070 Uiso 0.50 1 calc PR B 1
C90 C 1.0618(7) 0.5671(8) 0.9527(7) 0.067(3) Uani 0.50 1 d PDU B 1
H90A H 1.0586 0.5165 0.9251 0.100 Uiso 0.50 1 calc PR B 1
H90B H 1.0416 0.5991 0.9276 0.100 Uiso 0.50 1 calc PR B 1
H90C H 1.0291 0.5638 0.9876 0.100 Uiso 0.50 1 calc PR B 1
C91 C 1.152(3) 0.6813(12) 1.0218(15) 0.088(8) Uani 0.50 1 d PD B 1
H91A H 1.1139 0.6789 1.0533 0.132 Uiso 0.50 1 calc PR B 1
H91B H 1.1370 0.7130 0.9943 0.132 Uiso 0.50 1 calc PR B 1
H91C H 1.2065 0.7028 1.0441 0.132 Uiso 0.50 1 calc PR B 1
C101 C 0.9608(15) 0.0604(14) 1.0377(11) 0.238(9) Uiso 1 1 d . C -1
H10D H 0.9119 0.0216 1.0346 0.286 Uiso 1 1 calc R C -1
H10E H 0.9935 0.0603 1.0776 0.286 Uiso 1 1 calc R C -1
C102 C 0.9328(14) 0.1217(13) 1.0562(11) 0.235(9) Uiso 1 1 d . C -1
H10F H 0.8899 0.1128 1.0828 0.353 Uiso 1 1 calc R C -1
H10G H 0.9112 0.1364 1.0186 0.353 Uiso 1 1 calc R C -1
H10H H 0.9763 0.1622 1.0811 0.353 Uiso 1 1 calc R C -1
Si3' Si 0.4324(6) -0.2219(5) 0.6687(4) 0.049(2) Uani 0.25 1 d PD A 2
Si4' Si 0.5507(6) -0.1211(5) 0.7877(4) 0.0450(19) Uani 0.25 1 d P A 2
Si5' Si 0.3955(6) 0.0491(6) 0.8088(5) 0.042(2) Uani 0.25 1 d P A 2
Si6' Si 0.2776(4) -0.0501(5) 0.6912(3) 0.0426(16) Uani 0.25 1 d PD A 2
Si7' Si 0.2846(4) -0.1904(5) 0.7419(4) 0.0444(15) Uani 0.25 1 d PD A 2
Si8' Si 0.4060(5) -0.0950(5) 0.8626(3) 0.0445(14) Uani 0.25 1 d PD A 2
Si9' Si 1.1427(7) 0.2768(6) 0.8100(4) 0.063(3) Uani 0.50 1 d P B 2
O3' O 0.5096(13) -0.1837(11) 0.7268(9) 0.053(5) Uiso 0.25 1 d P A 2
O4' O 0.3437(13) -0.2263(10) 0.7011(10) 0.058(4) Uiso 0.25 1 d P A 2
O5' O 0.3303(10) -0.1564(9) 0.8178(7) 0.048(4) Uiso 0.25 1 d P A 2
O6' O 0.4943(16) -0.1145(9) 0.8423(9) 0.046(4) Uiso 0.25 1 d P A 2
O7' O 0.5704(12) -0.0382(12) 0.7696(11) 0.045(6) Uiso 0.25 1 d P A 2
O8' O 0.4296(11) -0.1682(12) 0.6201(10) 0.038(5) Uiso 0.25 1 d P A 2
O9' O 0.2600(13) -0.1238(14) 0.7129(9) 0.056(5) Uiso 0.25 1 d P A 2
O10' O 0.4014(12) -0.0140(12) 0.8510(11) 0.047(5) Uiso 0.25 1 d P A 2
O11' O 0.497(3) -0.022(3) 0.673(2) 0.056(11) Uiso 0.25 1 d P A 2
O12' O 0.3456(14) -0.0577(12) 0.6411(11) 0.056(7) Uiso 0.25 1 d P A 2
O13' O 0.3182(10) 0.0207(9) 0.7544(7) 0.043(4) Uiso 0.25 1 d P A 2
O14' O 0.4753(13) 0.0569(12) 0.7725(10) 0.038(5) Uiso 0.25 1 d P A 2
O15' O 1.2060(9) 0.2480(9) 0.7651(7) 0.059(3) Uani 0.50 1 d P B 2
O16' O 1.3611(11) 0.3108(7) 0.7973(9) 0.071(4) Uani 0.50 1 d P B 2
O17' O 1.3420(6) 0.3827(6) 0.9097(5) 0.052(3) Uiso 0.50 1 d P B 2
O18' O 1.1879(8) 0.3209(7) 0.8835(6) 0.056(4) Uiso 0.50 1 d P B 2
O19' O 1.2807(10) 0.3294(9) 0.6955(10) 0.064(4) Uani 0.50 1 d P B 2
O20' O 1.4086(16) 0.4524(16) 0.8310(14) 0.072(7) Uani 0.50 1 d P B 2
O21' O 1.2250(17) 0.461(2) 0.9240(13) 0.055(5) Uani 0.50 1 d P B 2
O22' O 1.0987(11) 0.3229(9) 0.7981(8) 0.051(3) Uani 0.50 1 d P B 2
O23' O 1.325(2) 0.469(2) 0.738(2) 0.109(12) Uani 0.50 1 d P B 2
O24' O 1.3016(14) 0.5437(8) 0.8495(11) 0.070(5) Uani 0.50 1 d P B 2
O25' O 1.1463(15) 0.4705(13) 0.8272(11) 0.069(7) Uiso 0.50 1 d P B 2
O26' O 1.1737(15) 0.4182(9) 0.7147(12) 0.081(6) Uani 0.50 1 d P B 2
C40' C 0.463(3) -0.313(2) 0.613(2) 0.100(15) Uiso 0.25 1 d PD A 2
C52' C 0.1875(10) -0.0294(13) 0.6538(9) 0.043(5) Uiso 0.25 1 d PD A 2
H52C H 0.2043 0.0007 0.6233 0.052 Uiso 0.25 1 calc PR A 2
H52D H 0.1541 -0.0778 0.6284 0.052 Uiso 0.25 1 calc PR A 2
C53' C 0.1332(13) 0.0124(14) 0.6968(10) 0.061(7) Uiso 0.25 1 d PD A 2
H53' H 0.1656 0.0635 0.7187 0.073 Uiso 0.25 1 calc PR A 2
C54' C 0.1096(18) -0.0277(16) 0.7493(12) 0.064(7) Uiso 0.25 1 d PD A 2
H54D H 0.1585 -0.0331 0.7737 0.097 Uiso 0.25 1 calc PR A 2
H54E H 0.0765 -0.0776 0.7296 0.097 Uiso 0.25 1 calc PR A 2
H54F H 0.0789 0.0022 0.7781 0.097 Uiso 0.25 1 calc PR A 2
C55' C 0.0574(15) 0.0242(17) 0.6595(14) 0.066(8) Uiso 0.25 1 d PD A 2
H55D H 0.0259 0.0516 0.6894 0.099 Uiso 0.25 1 calc PR A 2
H55E H 0.0247 -0.0248 0.6367 0.099 Uiso 0.25 1 calc PR A 2
H55F H 0.0734 0.0534 0.6287 0.099 Uiso 0.25 1 calc PR A 2
C56' C 0.1947(13) -0.2626(13) 0.7396(12) 0.058(6) Uiso 0.25 1 d PD A 2
H56C H 0.1945 -0.2621 0.7853 0.069 Uiso 0.25 1 calc PR A 2
H56D H 0.1506 -0.2368 0.7300 0.069 Uiso 0.25 1 calc PR A 2
C57' C 0.1671(9) -0.3239(19) 0.7153(13) 0.114(15) Uiso 0.25 1 d PD A 2
H57' H 0.1286 -0.3170 0.6807 0.137 Uiso 0.25 1 calc PR A 2
C58' C 0.212(2) -0.3802(19) 0.6754(17) 0.095(10) Uiso 0.25 1 d PD A 2
H58D H 0.1748 -0.4289 0.6590 0.142 Uiso 0.25 1 calc PR A 2
H58E H 0.2578 -0.3863 0.7023 0.142 Uiso 0.25 1 calc PR A 2
H58F H 0.2303 -0.3611 0.6395 0.142 Uiso 0.25 1 calc PR A 2
C64' C 1.3035(8) 0.1810(10) 0.6902(9) 0.083(7) Uani 0.50 1 d PDU B 2
H64C H 1.3028 0.1466 0.7189 0.099 Uiso 0.50 1 calc PR B 2
H64D H 1.2560 0.1604 0.6574 0.099 Uiso 0.50 1 calc PR B 2
C69' C 1.5698(5) 0.4168(6) 0.9248(6) 0.089(5) Uani 0.50 1 d PD B 1
H69' H 1.5785 0.4578 0.9019 0.107 Uiso 0.50 1 calc PR B 1
C70' C 1.5379(9) 0.4421(12) 0.9893(7) 0.127(9) Uani 0.50 1 d PD B 1
H70D H 1.5777 0.4835 1.0175 0.190 Uiso 0.50 1 calc PR B 1
H70E H 1.5286 0.3997 1.0093 0.190 Uiso 0.50 1 calc PR B 1
H70F H 1.4873 0.4591 0.9822 0.190 Uiso 0.50 1 calc PR B 1
C71' C 1.6456(8) 0.3831(9) 0.9330(9) 0.076(4) Uani 0.50 1 d PDU B 1
H71D H 1.6910 0.4233 0.9548 0.113 Uiso 0.50 1 calc PR B 1
H71E H 1.6582 0.3585 0.8908 0.113 Uiso 0.50 1 calc PR B 1
H71F H 1.6357 0.3459 0.9584 0.113 Uiso 0.50 1 calc PR B 1
C80' C 1.2584(15) 0.4215(14) 0.5967(8) 0.111(7) Uani 0.50 1 d PDU B 2
C89' C 1.1345(10) 0.6161(11) 0.9651(12) 0.079(7) Uani 0.50 1 d PD B 2
H89' H 1.0898 0.6068 0.9295 0.094 Uiso 0.50 1 calc PR B 2
C90' C 1.139(3) 0.6983(13) 1.0019(17) 0.111(13) Uani 0.50 1 d PD B 2
H90D H 1.0887 0.7026 1.0210 0.166 Uiso 0.50 1 calc PR B 2
H90E H 1.1454 0.7311 0.9724 0.166 Uiso 0.50 1 calc PR B 2
H90F H 1.1845 0.7137 1.0357 0.166 Uiso 0.50 1 calc PR B 2
C91' C 1.1053(19) 0.5594(15) 1.0039(14) 0.158(10) Uani 0.50 1 d PDU B 2
H91D H 1.0557 0.5703 1.0210 0.237 Uiso 0.50 1 calc PR B 2
H91E H 1.1468 0.5636 1.0393 0.237 Uiso 0.50 1 calc PR B 2
H91F H 1.0947 0.5082 0.9761 0.237 Uiso 0.50 1 calc PR B 2
C35A C 1.0629(9) 0.1957(10) 0.8147(8) 0.060(5) Uani 0.50 1 d PDU B 2
H35C H 1.0395 0.1687 0.7704 0.072 Uiso 0.50 1 calc PR B 2
H35D H 1.0899 0.1607 0.8327 0.072 Uiso 0.50 1 calc PR B 2
C59' C 0.108(3) -0.363(2) 0.7528(16) 0.054(8) Uiso 0.25 1 d PD A 2
H59D H 0.0871 -0.4155 0.7288 0.080 Uiso 0.25 1 calc PR A 2
H59E H 0.0624 -0.3367 0.7590 0.080 Uiso 0.25 1 calc PR A 2
H59F H 0.1351 -0.3622 0.7945 0.080 Uiso 0.25 1 calc PR A 2
C82 C 1.2133(15) 0.3967(14) 0.5024(12) 0.126(7) Uiso 0.50 1 d P B 1
C81 C 1.1947(17) 0.4151(15) 0.5750(13) 0.130(8) Uiso 0.50 1 d P B 1
C81' C 1.1909(19) 0.4971(18) 0.6092(15) 0.156(10) Uiso 0.50 1 d P B 2

loop_
_atom_site_aniso_label
_atom_site_aniso_U_11
_atom_site_aniso_U_22
_atom_site_aniso_U_33
_atom_site_aniso_U_23
_atom_site_aniso_U_13
_atom_site_aniso_U_12
Zn1 0.0419(5) 0.0544(5) 0.0895(7) -0.0056(4) -0.0102(4) -0.0010(4)
Si1 0.0460(9) 0.0549(9) 0.0511(9) 0.0142(7) -0.0007(7) -0.0060(7)
Si2 0.0527(10) 0.0707(11) 0.0535(10) 0.0102(8) -0.0010(8) -0.0178(8)
Si3 0.0509(19) 0.0544(17) 0.091(2) 0.0181(14) 0.0070(19) 0.0012(15)
Si4 0.0413(16) 0.0688(17) 0.0721(19) 0.0344(13) 0.0150(17) 0.0120(15)
Si5 0.0389(17) 0.068(3) 0.066(2) 0.0111(19) 0.0024(13) 0.0108(15)
Si6 0.0369(13) 0.0554(17) 0.0695(17) 0.0248(13) -0.0026(11) -0.0017(13)
Si7 0.0485(15) 0.0696(16) 0.091(2) 0.0433(15) 0.0132(13) 0.0018(14)
Si8 0.0467(17) 0.110(2) 0.079(2) 0.0500(17) 0.0231(15) 0.0351(16)
Si9 0.039(2) 0.043(3) 0.053(4) 0.003(3) 0.005(3) 0.0007(18)
Si10 0.044(3) 0.049(3) 0.060(4) 0.003(2) -0.004(2) 0.008(2)
Si11 0.036(3) 0.068(7) 0.062(5) -0.005(5) 0.002(3) 0.000(5)
Si12 0.071(8) 0.053(6) 0.075(8) -0.004(5) -0.010(5) 0.004(4)
Si13 0.030(2) 0.038(5) 0.069(3) 0.001(4) 0.008(2) -0.009(3)
Si14 0.046(2) 0.063(4) 0.050(3) 0.019(2) 0.008(2) 0.004(3)
Si15 0.031(4) 0.135(8) 0.056(6) -0.031(6) 0.011(4) -0.017(5)
Si16 0.032(4) 0.059(5) 0.067(6) -0.018(4) 0.030(4) -0.014(3)
Si20 0.043(2) 0.065(6) 0.057(4) 0.000(3) 0.005(3) -0.002(4)
Si21 0.038(3) 0.077(10) 0.053(5) -0.006(7) -0.002(3) -0.011(7)
Si22 0.026(4) 0.076(8) 0.068(7) -0.029(4) 0.016(4) -0.021(4)
Si23 0.051(3) 0.058(7) 0.091(6) -0.014(5) -0.005(3) -0.022(3)
Si24 0.054(3) 0.096(6) 0.047(3) 0.023(3) -0.007(2) -0.010(4)
Si25 0.040(6) 0.145(8) 0.068(6) 0.043(6) -0.003(3) -0.005(4)
Si26 0.084(7) 0.093(9) 0.074(6) 0.010(5) -0.028(5) -0.014(5)
O1 0.044(2) 0.074(3) 0.084(3) -0.014(3) 0.002(2) -0.001(2)
O2 0.049(2) 0.052(3) 0.108(4) -0.005(2) -0.029(2) 0.0055(19)
O3 0.049(4) 0.068(4) 0.107(6) 0.031(4) 0.007(4) 0.010(3)
O4 0.059(4) 0.050(3) 0.084(4) 0.013(3) 0.003(4) -0.008(3)
O5 0.068(4) 0.103(5) 0.071(4) 0.034(4) 0.022(3) 0.018(4)
O6 0.063(5) 0.129(7) 0.107(7) 0.075(5) 0.046(4) 0.054(5)
O7 0.047(4) 0.066(4) 0.066(4) 0.027(3) 0.007(3) 0.015(3)
O8 0.056(5) 0.074(5) 0.075(5) 0.014(3) 0.003(4) -0.002(4)
O9 0.062(4) 0.057(5) 0.094(6) 0.044(4) 0.013(4) 0.001(4)
O10 0.057(4) 0.110(7) 0.074(5) 0.039(4) 0.018(3) 0.031(5)
O11 0.035(4) 0.065(5) 0.043(5) 0.007(4) -0.001(4) -0.013(3)
O12 0.050(4) 0.067(5) 0.057(4) 0.027(3) -0.006(3) -0.009(3)
O13 0.042(3) 0.063(4) 0.070(4) 0.014(3) 0.000(3) 0.009(3)
O14 0.041(4) 0.062(5) 0.079(5) 0.015(4) 0.002(3) 0.006(3)
O15 0.067(7) 0.063(8) 0.067(10) 0.014(6) 0.007(7) 0.016(6)
O16 0.053(6) 0.046(8) 0.065(7) -0.014(7) -0.003(5) 0.009(7)
O18 0.059(6) 0.042(5) 0.060(6) 0.019(5) -0.013(5) -0.020(4)
O19 0.049(6) 0.032(10) 0.097(14) 0.021(7) -0.002(7) 0.013(7)
O20 0.049(11) 0.083(15) 0.068(10) 0.037(8) 0.005(8) 0.012(8)
O21 0.026(9) 0.062(9) 0.058(14) -0.005(10) -0.012(8) 0.007(6)
O22 0.073(7) 0.079(9) 0.079(9) 0.018(6) 0.002(6) 0.001(6)
O23 0.057(15) 0.093(12) 0.054(13) 0.003(11) 0.016(12) 0.021(12)
O24 0.060(7) 0.036(8) 0.091(8) 0.004(7) 0.044(6) -0.002(7)
O25 0.044(7) 0.103(14) 0.084(11) -0.050(8) 0.002(5) -0.033(7)
O26 0.043(6) 0.037(7) 0.060(6) 0.000(7) -0.012(4) -0.007(6)
N1 0.037(3) 0.058(3) 0.061(3) -0.002(3) 0.001(2) -0.002(2)
N2 0.045(3) 0.066(4) 0.085(4) 0.001(3) -0.017(3) -0.006(3)
C1 0.043(4) 0.082(5) 0.081(5) -0.009(4) 0.002(4) -0.011(3)
C2 0.048(4) 0.077(5) 0.070(4) 0.011(4) -0.001(3) 0.000(3)
C3 0.076(5) 0.124(8) 0.098(6) 0.033(6) 0.011(5) 0.016(5)
C4 0.119(8) 0.136(9) 0.115(8) 0.056(7) 0.043(7) 0.025(7)
C5 0.108(9) 0.150(11) 0.112(8) 0.036(8) 0.035(7) 0.003(8)
C6 0.050(4) 0.111(7) 0.100(6) -0.015(6) 0.020(4) -0.013(4)
C7 0.191(15) 0.152(12) 0.130(10) 0.054(10) 0.042(10) -0.002(11)
C8 0.25(2) 0.222(18) 0.27(2) 0.179(18) 0.134(18) 0.118(17)
C9 0.25(2) 0.203(17) 0.113(10) 0.034(11) -0.018(11) 0.003(14)
C10 0.29(3) 0.26(2) 0.42(4) 0.25(3) 0.19(3) 0.12(2)
C11 0.063(5) 0.126(8) 0.113(7) -0.029(6) 0.022(5) -0.020(5)
C12 0.068(5) 0.121(7) 0.131(8) -0.057(6) 0.023(5) -0.021(5)
C13 0.038(4) 0.110(7) 0.161(9) -0.045(6) 0.013(5) -0.011(4)
C14 0.100(8) 0.178(12) 0.152(10) 0.001(9) 0.070(8) -0.008(8)
C15 0.037(3) 0.062(4) 0.069(4) 0.000(3) -0.004(3) 0.004(3)
C16 0.051(3) 0.062(4) 0.067(4) -0.003(3) -0.001(3) -0.010(3)
C17 0.066(4) 0.062(4) 0.045(3) 0.007(3) 0.008(3) -0.007(3)
C18 0.037(3) 0.056(3) 0.056(3) 0.015(3) -0.006(3) 0.003(2)
C19 0.047(4) 0.056(4) 0.099(5) 0.002(4) -0.018(3) 0.008(3)
C20 0.040(3) 0.068(4) 0.109(6) 0.011(4) -0.014(4) 0.010(3)
C21 0.045(4) 0.086(5) 0.112(6) 0.012(5) -0.021(4) 0.018(3)
C22 0.060(4) 0.072(5) 0.114(6) 0.008(4) -0.014(4) 0.023(4)
C23 0.066(4) 0.063(4) 0.113(6) -0.002(4) -0.021(4) 0.017(3)
C24 0.041(3) 0.066(4) 0.091(5) -0.004(4) -0.014(3) 0.009(3)
C25 0.098(7) 0.093(6) 0.115(7) 0.019(5) -0.018(6) 0.041(5)
C26 0.116(8) 0.103(7) 0.138(9) 0.022(6) -0.015(7) 0.060(6)
C27 0.153(10) 0.112(8) 0.110(7) 0.008(6) -0.002(7) 0.089(7)
C28 0.112(8) 0.082(6) 0.193(12) 0.044(7) -0.026(8) 0.023(6)
C29 0.054(4) 0.052(4) 0.095(5) -0.008(3) -0.019(4) 0.007(3)
C30 0.079(5) 0.054(4) 0.111(6) -0.008(4) -0.011(5) 0.009(3)
C31 0.049(4) 0.064(4) 0.105(6) 0.006(4) -0.019(4) 0.006(3)
C32 0.063(4) 0.065(4) 0.108(6) 0.001(4) -0.002(4) 0.006(3)
C33 0.058(4) 0.068(4) 0.098(6) -0.009(4) -0.018(4) -0.006(3)
C34 0.050(4) 0.068(4) 0.083(5) -0.021(4) -0.007(3) -0.011(3)
C35 0.052(7) 0.044(6) 0.065(7) 0.012(6) -0.008(5) 0.008(5)
C36 0.056(4) 0.084(5) 0.053(4) 0.012(3) -0.004(3) 0.001(3)
C37 0.077(5) 0.089(5) 0.083(5) 0.026(4) -0.029(4) -0.019(4)
C38 0.168(12) 0.240(16) 0.075(6) 0.055(8) -0.040(7) -0.098(11)
C39 0.080(6) 0.173(11) 0.133(9) 0.028(8) -0.036(6) 0.012(7)
C40 0.22(2) 0.048(7) 0.180(17) 0.003(8) -0.083(16) 0.001(10)
C44 0.117(7) 0.072(5) 0.085(5) 0.021(4) -0.005(5) 0.016(5)
C45 0.163(10) 0.103(7) 0.075(5) 0.034(5) -0.001(6) 0.055(7)
C46 0.179(11) 0.102(7) 0.077(6) 0.005(5) -0.028(6) 0.050(7)
C47 0.144(9) 0.118(8) 0.084(6) 0.025(5) -0.012(6) 0.053(7)
C48 0.050(4) 0.131(7) 0.069(5) -0.010(5) 0.001(4) 0.005(4)
C49 0.071(5) 0.158(10) 0.090(6) -0.005(6) 0.024(5) 0.001(6)
C50 0.096(6) 0.168(7) 0.140(7) 0.004(6) 0.025(5) 0.022(5)
C51 0.127(9) 0.162(10) 0.094(7) 0.011(7) 0.039(6) 0.061(8)
C52 0.045(5) 0.060(5) 0.092(7) 0.011(5) -0.013(5) 0.008(4)
C53 0.050(5) 0.091(8) 0.100(8) 0.016(7) -0.002(6) -0.004(5)
C54 0.038(5) 0.128(11) 0.140(11) 0.033(9) 0.009(6) 0.006(6)
C55 0.056(7) 0.097(10) 0.181(15) -0.004(10) -0.017(8) 0.015(6)
C56 0.068(7) 0.113(10) 0.232(17) 0.110(12) 0.029(9) 0.021(7)
C57 0.113(10) 0.100(9) 0.114(11) 0.014(8) -0.004(8) -0.057(8)
C58 0.180(17) 0.112(11) 0.123(12) 0.007(9) 0.020(11) 0.022(11)
C59 0.046(7) 0.083(13) 0.31(3) 0.045(13) 0.025(10) -0.010(7)
C60 0.174(12) 0.205(14) 0.083(7) 0.054(8) 0.012(7) -0.085(10)
C61 0.084(6) 0.160(9) 0.083(6) 0.045(6) 0.025(5) 0.011(6)
C62 0.106(9) 0.224(16) 0.112(8) 0.001(9) 0.025(7) 0.000(10)
C63 0.127(9) 0.254(16) 0.069(6) 0.077(8) 0.019(6) -0.014(9)
C064 0.041(4) 0.082(5) 0.106(6) 0.000(4) -0.018(4) 0.003(3)
C64 0.060(8) 0.089(9) 0.075(9) -0.008(7) -0.028(6) 0.040(7)
C65 0.149(8) 0.160(8) 0.130(7) 0.005(6) 0.044(7) 0.063(7)
C66 0.184(10) 0.217(11) 0.189(10) 0.027(8) 0.051(8) 0.041(8)
C67 0.157(8) 0.145(8) 0.120(7) 0.016(6) 0.052(6) 0.052(6)
C68 0.043(4) 0.164(9) 0.088(6) 0.002(6) -0.005(4) -0.003(5)
C69 0.041(8) 0.142(16) 0.097(12) 0.002(12) -0.003(8) 0.012(9)
C70 0.164(13) 0.179(13) 0.166(13) 0.029(8) 0.027(8) 0.037(8)
C71 0.082(7) 0.097(8) 0.096(8) 0.029(6) 0.005(5) 0.006(5)
C72 0.068(4) 0.068(4) 0.082(5) -0.013(4) 0.023(4) -0.014(3)
C73 0.143(10) 0.136(10) 0.144(10) 0.065(8) 0.084(9) 0.058(8)
C74 0.105(9) 0.241(19) 0.233(18) 0.130(16) 0.013(10) -0.011(10)
C75 0.29(2) 0.24(2) 0.179(16) 0.008(15) 0.145(17) -0.012(17)
C76 0.053(4) 0.077(5) 0.117(7) 0.004(5) 0.001(4) 0.003(4)
C77 0.051(4) 0.078(5) 0.148(8) -0.013(5) 0.002(5) 0.002(4)
C78 0.073(5) 0.081(6) 0.139(8) -0.013(5) 0.041(5) -0.009(4)
C79 0.065(6) 0.103(7) 0.247(15) 0.012(8) 0.007(7) 0.029(5)
C80 0.051(7) 0.076(9) 0.042(6) -0.001(6) 0.011(5) 0.005(6)
C84 0.055(4) 0.134(8) 0.090(6) 0.010(5) 0.011(4) -0.014(5)
C85 0.101(7) 0.147(10) 0.114(8) 0.006(7) 0.003(6) -0.038(7)
C86 0.227(11) 0.241(11) 0.229(11) 0.044(8) 0.051(8) 0.010(7)
C87 0.101(6) 0.124(6) 0.131(6) 0.032(5) 0.012(5) -0.015(5)
C88 0.081(5) 0.065(4) 0.068(4) 0.007(3) 0.013(4) -0.009(4)
C89 0.048(9) 0.037(9) 0.077(10) -0.003(7) -0.010(7) 0.011(6)
C90 0.056(6) 0.067(6) 0.063(6) -0.008(5) 0.012(5) 0.001(5)
C91 0.090(15) 0.062(14) 0.097(15) -0.007(12) -0.002(12) 0.020(12)
Si3' 0.043(5) 0.044(4) 0.052(4) 0.006(3) -0.004(4) 0.001(4)
Si4' 0.039(5) 0.052(4) 0.046(4) 0.022(3) 0.004(4) 0.001(4)
Si5' 0.027(4) 0.046(5) 0.050(4) 0.010(4) 0.004(3) 0.000(3)
Si6' 0.026(3) 0.052(4) 0.049(4) 0.018(3) 0.001(3) 0.002(3)
Si7' 0.030(3) 0.042(4) 0.057(4) 0.010(3) 0.001(3) 0.000(3)
Si8' 0.045(4) 0.055(4) 0.038(3) 0.021(3) 0.016(3) 0.005(3)
Si9' 0.041(3) 0.076(6) 0.049(4) -0.006(3) -0.002(3) -0.017(3)
O15' 0.043(5) 0.066(9) 0.058(9) 0.006(5) 0.001(6) 0.004(6)
O16' 0.062(7) 0.049(8) 0.084(9) -0.012(7) 0.003(6) 0.001(7)
O19' 0.066(7) 0.037(11) 0.084(10) 0.012(8) -0.012(6) 0.010(8)
O20' 0.038(7) 0.105(18) 0.085(9) 0.058(11) -0.028(6) 0.016(10)
O21' 0.038(12) 0.073(9) 0.040(9) 0.002(7) -0.026(6) 0.004(8)
O22' 0.044(6) 0.047(7) 0.065(8) 0.020(6) -0.004(6) 0.010(5)
O23' 0.077(18) 0.14(2) 0.055(11) -0.017(12) -0.021(12) -0.049(14)
O24' 0.068(8) 0.044(10) 0.082(8) 0.003(8) 0.000(6) -0.013(8)
O26' 0.069(8) 0.070(12) 0.082(9) -0.002(11) -0.002(6) -0.011(11)
C64' 0.059(9) 0.094(10) 0.081(9) -0.003(7) -0.018(7) 0.027(7)
C69' 0.057(9) 0.114(13) 0.085(11) 0.006(10) -0.017(8) 0.022(8)
C70' 0.058(9) 0.151(18) 0.106(14) -0.066(13) -0.016(9) -0.011(10)
C71' 0.057(6) 0.084(6) 0.080(6) 0.019(5) -0.003(5) 0.005(5)
C80' 0.118(10) 0.103(9) 0.111(9) 0.027(7) 0.015(7) 0.015(7)
C89' 0.055(10) 0.055(11) 0.129(17) 0.027(11) 0.008(11) 0.016(8)
C90' 0.09(2) 0.058(12) 0.17(3) -0.008(15) 0.03(2) 0.000(11)
C91' 0.159(12) 0.157(12) 0.161(12) 0.039(8) 0.032(8) 0.035(8)
C35A 0.049(7) 0.059(7) 0.064(8) 0.005(6) -0.008(6) 0.014(5)

loop_
_atom_type_symbol
_atom_type_description
_atom_type_scat_dispersion_real
_atom_type_scat_dispersion_imag
_atom_type_scat_source
C C 0.0181 0.0091 'International Tables Vol C Tables 4.2.6.8 and 6.1.1.4'
H H 0.0000 0.0000 'International Tables Vol C Tables 4.2.6.8 and 6.1.1.4'
N N 0.0311 0.0180 'International Tables Vol C Tables 4.2.6.8 and 6.1.1.4'
O O 0.0492 0.0322 'International Tables Vol C Tables 4.2.6.8 and 6.1.1.4'
Si Si 0.2541 0.3302 'International Tables Vol C Tables 4.2.6.8 and 6.1.1.4'
Zn Zn -1.5491 0.6778 'International Tables Vol C Tables 4.2.6.8 and 6.1.1.4'

loop_
_geom_angle_atom_site_label_1
_geom_angle_atom_site_label_2
_geom_angle_atom_site_label_3
_geom_angle
_geom_angle_site_symmetry_1
_geom_angle_site_symmetry_3
_geom_angle_publ_flag
O2 Zn1 O1 109.5(2) . . ?
O2 Zn1 N1 120.36(19) . . ?
O1 Zn1 N1 94.9(2) . . ?
O2 Zn1 N2 95.3(2) . . ?
O1 Zn1 N2 121.9(2) . . ?
N1 Zn1 N2 116.8(2) . . ?
O7' Si1 O11' 113(2) . . ?
O7' Si1 O14 90.7(9) . . ?
O11' Si1 O14 102.9(15) . . ?
O7' Si1 O11 112.0(10) . . ?
O11' Si1 O11 11.4(18) . . ?
O14 Si1 O11 114.3(5) . . ?
O7' Si1 O7 18.2(8) . . ?
O11' Si1 O7 112.7(18) . . ?
O14 Si1 O7 108.2(4) . . ?
O11 Si1 O7 107.7(6) . . ?
O7' Si1 O14' 106.7(10) . . ?
O11' Si1 O14' 93.5(17) . . ?
O14 Si1 O14' 16.2(7) . . ?
O11 Si1 O14' 104.5(8) . . ?
O7 Si1 O14' 124.4(7) . . ?
O7' Si1 C18 119.8(9) . . ?
O11' Si1 C18 115.6(16) . . ?
O14 Si1 C18 109.9(4) . . ?
O11 Si1 C18 109.2(4) . . ?
O7 Si1 C18 107.4(3) . . ?
O14' Si1 C18 103.2(7) . . ?
O8' Si2 O12 93.2(8) . . ?
O8' Si2 O11 119.2(9) . . ?
O12 Si2 O11 112.2(6) . . ?
O8' Si2 O11' 120.7(18) . . ?
O12 Si2 O11' 100.4(14) . . ?
O11 Si2 O11' 11.9(16) . . ?
O8' Si2 O8 16.7(8) . . ?
O12 Si2 O8 107.8(4) . . ?
O11 Si2 O8 105.0(6) . . ?
O11' Si2 O8 108.8(16) . . ?
O8' Si2 O12' 111.8(11) . . ?
O12 Si2 O12' 19.4(7) . . ?
O11 Si2 O12' 105.4(9) . . ?
O11' Si2 O12' 94.6(16) . . ?
O8 Si2 O12' 127.0(8) . . ?
O8' Si2 C36 110.0(9) . . ?
O12 Si2 C36 115.3(3) . . ?
O11 Si2 C36 106.9(5) . . ?
O11' Si2 C36 115.0(14) . . ?
O8 Si2 C36 109.1(4) . . ?
O12' Si2 C36 102.1(8) . . ?
O8 Si3 O3 108.2(4) . . ?
O8 Si3 O4 109.3(5) . . ?
O3 Si3 O4 109.9(4) . . ?
O8 Si3 C40 108.2(7) . . ?
O3 Si3 C40 107.3(7) . . ?
O4 Si3 C40 113.8(7) . . ?
O6 Si4 O7 109.3(5) . . ?
O6 Si4 O3 108.5(5) . . ?
O7 Si4 O3 108.7(4) . . ?
O6 Si4 C44 108.1(4) . . ?
O7 Si4 C44 112.6(4) . . ?
O3 Si4 C44 109.6(4) . . ?
O13 Si5 O14 110.7(4) . . ?
O13 Si5 O10 108.9(4) . . ?
O14 Si5 O10 108.0(4) . . ?
O13 Si5 C48 109.4(4) . . ?
O14 Si5 C48 106.3(4) . . ?
O10 Si5 C48 113.5(5) . . ?
O9 Si6 O12 108.6(4) . . ?
O9 Si6 O13 109.5(4) . . ?
O12 Si6 O13 109.4(3) . . ?
O9 Si6 C52 111.0(5) . . ?
O12 Si6 C52 107.0(4) . . ?
O13 Si6 C52 111.4(4) . . ?
O4 Si7 O5 108.3(4) . . ?
O4 Si7 O9 109.9(4) . . ?
O5 Si7 O9 109.0(4) . . ?
O4 Si7 C56 107.4(6) . . ?
O5 Si7 C56 110.9(6) . . ?
O9 Si7 C56 111.2(4) . . ?
O10 Si8 O5 108.4(4) . . ?
O10 Si8 O6 109.2(4) . . ?
O5 Si8 O6 109.5(5) . . ?
O10 Si8 C60 105.2(6) . . ?
O5 Si8 C60 107.9(4) . . ?
O6 Si8 C60 116.3(6) . . ?
O18 Si9 O15 105.3(9) . . ?
O18 Si9 C35 109.2(8) . . ?
O15 Si9 C35 104.8(9) . . ?
O18 Si9 O22 113.4(9) . . ?
O15 Si9 O22 105.3(9) . . ?
C35 Si9 O22 117.5(10) . . ?
O16 Si10 O19 107.5(8) . . ?
O16 Si10 O15 107.5(10) . . ?
O19 Si10 O15 112.1(9) . . ?
O16 Si10 C64 107.5(9) . . ?
O19 Si10 C64 104.6(9) . . ?
O15 Si10 C64 117.2(8) . . ?
O20 Si11 O16 114.5(19) . . ?
O20 Si11 O17 112.1(16) . . ?
O16 Si11 O17 108.6(13) . . ?
O20 Si11 C68 99.7(15) . . ?
O16 Si11 C68 111.0(13) . . ?
O17 Si11 C68 110.7(15) . . ?
O21 Si12 O18 123.7(12) . . ?
O21 Si12 O17 112.2(14) . . ?
O18 Si12 O17 109.8(10) . . ?
O21 Si12 C72 101.1(12) . . ?
O18 Si12 C72 104.4(7) . . ?
O17 Si12 C72 102.8(7) . . ?
O22 Si13 O26 102.4(15) . . ?
O22 Si13 O25 119.2(16) . . ?
O26 Si13 O25 107.3(11) . . ?
O22 Si13 C76 117.0(14) . . ?
O26 Si13 C76 108.0(10) . . ?
O25 Si13 C76 102.4(10) . . ?
O26 Si14 O19 112.8(9) . . ?
O26 Si14 O23 110.4(12) . . ?
O19 Si14 O23 113.2(12) . . ?
O26 Si14 C80 107.7(9) . . ?
O19 Si14 C80 108.0(9) . . ?
O23 Si14 C80 104.2(14) . . ?
O24 Si15 O20 105.9(13) . . ?
O24 Si15 O23 104.4(15) . . ?
O20 Si15 O23 108.7(16) . . ?
O24 Si15 C84 114.0(10) . . ?
O20 Si15 C84 117.7(13) . . ?
O23 Si15 C84 105.4(14) . . ?
O25 Si16 O24 108.5(13) . . ?
O25 Si16 O21 116.8(13) . . ?
O24 Si16 O21 101.4(13) . . ?
O25 Si16 C88 106.5(11) . . ?
O24 Si16 C88 114.1(7) . . ?
O21 Si16 C88 109.7(11) . . ?
O19' Si20 O15' 109.3(10) . . ?
O19' Si20 O16' 108.3(9) . . ?
O15' Si20 O16' 108.0(9) . . ?
O19' Si20 C64' 113.9(10) . . ?
O15' Si20 C64' 102.4(8) . . ?
O16' Si20 C64' 114.6(10) . . ?
O20' Si21 O17' 109.0(18) . . ?
O20' Si21 O16' 105.5(17) . . ?
O17' Si21 O16' 107.5(13) . . ?
O20' Si21 C68 119.2(14) . . ?
O17' Si21 C68 107.7(12) . . ?
O16' Si21 C68 107.4(13) . . ?
O18' Si22 O17' 106.2(8) . . ?
O18' Si22 O21' 96.5(11) . . ?
O17' Si22 O21' 104.4(14) . . ?
O18' Si22 C72 117.3(7) . . ?
O17' Si22 C72 115.1(7) . . ?
O21' Si22 C72 115.1(12) . . ?
O25' Si23 O26' 112.3(14) . . ?
O25' Si23 C76 116.9(14) . . ?
O26' Si23 C76 111.2(13) . . ?
O25' Si23 O22' 97.1(12) . . ?
O26' Si23 O22' 114.3(12) . . ?
C76 Si23 O22' 104.1(8) . . ?
O19' Si24 O23' 102.7(17) . . ?
O19' Si24 O26' 109.4(10) . . ?
O23' Si24 O26' 101.8(16) . . ?
O19' Si24 C80' 116.3(12) . . ?
O23' Si24 C80' 113.8(19) . . ?
O26' Si24 C80' 111.5(12) . . ?
O23' Si25 O20' 112(2) . . ?
O23' Si25 O24' 111.5(19) . . ?
O20' Si25 O24' 115.0(16) . . ?
O23' Si25 C84 109(2) . . ?
O20' Si25 C84 102.0(14) . . ?
O24' Si25 C84 106.8(11) . . ?
O21' Si26 O24' 118.9(15) . . ?
O21' Si26 O25' 100.5(14) . . ?
O24' Si26 O25' 110.8(14) . . ?
O21' Si26 C88 109.5(14) . . ?
O24' Si26 C88 101.2(9) . . ?
O25' Si26 C88 116.7(11) . . ?
C1 O1 Zn1 125.5(5) . . ?
C19 O2 Zn1 125.6(4) . . ?
Si3 O3 Si4 151.2(6) . . ?
Si7 O4 Si3 150.0(4) . . ?
Si7 O5 Si8 149.8(4) . . ?
Si4 O6 Si8 149.9(6) . . ?
Si4 O7 Si1 146.3(5) . . ?
Si3 O8 Si2 146.6(6) . . ?
Si6 O9 Si7 146.7(5) . . ?
Si8 O10 Si5 149.0(5) . . ?
Si2 O11 Si1 144.8(8) . . ?
Si2 O12 Si6 156.0(5) . . ?
Si5 O13 Si6 146.4(5) . . ?
Si1 O14 Si5 151.1(6) . . ?
Si10 O15 Si9 147.4(12) . . ?
Si10 O16 Si11 143.4(12) . . ?
Si11 O17 Si12 142.0(11) . . ?
Si12 O18 Si9 142.4(9) . . ?
Si10 O19 Si14 151.3(14) . . ?
Si11 O20 Si15 146(2) . . ?
Si12 O21 Si16 137.3(18) . . ?
Si13 O22 Si9 151.7(19) . . ?
Si14 O23 Si15 136(2) . . ?
Si15 O24 Si16 164.9(12) . . ?
Si16 O25 Si13 139.9(18) . . ?
Si14 O26 Si13 150.6(14) . . ?
C15 N1 C16 118.5(6) . . ?
C15 N1 Zn1 118.0(4) . . ?
C16 N1 Zn1 123.3(5) . . ?
C064 N2 C33 120.2(7) . . ?
C064 N2 Zn1 118.0(5) . . ?
C33 N2 Zn1 121.8(5) . . ?
O1 C1 C2 120.5(7) . . ?
O1 C1 C6 120.8(8) . . ?
C2 C1 C6 118.7(9) . . ?
C3 C2 C1 117.4(8) . . ?
C3 C2 C15 116.7(7) . . ?
C1 C2 C15 125.8(8) . . ?
C4 C3 C2 125.9(10) . . ?
C4 C3 H3 117.1 . . ?
C2 C3 H3 117.1 . . ?
C5 C4 C3 114.6(11) . . ?
C5 C4 C7 120.2(12) . . ?
C3 C4 C7 125.2(12) . . ?
C4 C5 C6 125.9(11) . . ?
C4 C5 H5 117.1 . . ?
C6 C5 H5 117.1 . . ?
C5 C6 C1 117.5(9) . . ?
C5 C6 C11 122.0(10) . . ?
C1 C6 C11 120.5(11) . . ?
C10 C7 C4 107.4(15) . . ?
C10 C7 C8 104.2(15) . . ?
C4 C7 C8 111.4(11) . . ?
C10 C7 C9 114.2(15) . . ?
C4 C7 C9 108.8(13) . . ?
C8 C7 C9 110.7(16) . . ?
C7 C8 H8A 109.5 . . ?
C7 C8 H8B 109.5 . . ?
H8A C8 H8B 109.5 . . ?
C7 C8 H8C 109.5 . . ?
H8A C8 H8C 109.5 . . ?
H8B C8 H8C 109.5 . . ?
C7 C9 H9A 109.5 . . ?
C7 C9 H9B 109.5 . . ?
H9A C9 H9B 109.5 . . ?
C7 C9 H9C 109.5 . . ?
H9A C9 H9C 109.5 . . ?
H9B C9 H9C 109.5 . . ?
C7 C10 H10A 109.5 . . ?
C7 C10 H10B 109.5 . . ?
H10A C10 H10B 109.5 . . ?
C7 C10 H10C 109.5 . . ?
H10A C10 H10C 109.5 . . ?
H10B C10 H10C 109.5 . . ?
C6 C11 C13 110.7(7) . . ?
C6 C11 C12 109.4(7) . . ?
C13 C11 C12 110.4(10) . . ?
C6 C11 C14 112.0(11) . . ?
C13 C11 C14 107.7(8) . . ?
C12 C11 C14 106.7(8) . . ?
C11 C12 H12A 109.5 . . ?
C11 C12 H12B 109.5 . . ?
H12A C12 H12B 109.5 . . ?
C11 C12 H12C 109.5 . . ?
H12A C12 H12C 109.5 . . ?
H12B C12 H12C 109.5 . . ?
C11 C13 H13A 109.5 . . ?
C11 C13 H13B 109.5 . . ?
H13A C13 H13B 109.5 . . ?
C11 C13 H13C 109.5 . . ?
H13A C13 H13C 109.5 . . ?
H13B C13 H13C 109.5 . . ?
C11 C14 H14A 109.5 . . ?
C11 C14 H14B 109.5 . . ?
H14A C14 H14B 109.5 . . ?
C11 C14 H14C 109.5 . . ?
H14A C14 H14C 109.5 . . ?
H14B C14 H14C 109.5 . . ?
N1 C15 C2 129.7(7) . . ?
N1 C15 H15 115.2 . . ?
C2 C15 H15 115.2 . . ?
N1 C16 C17 111.5(5) . . ?
N1 C16 H16A 109.3 . . ?
C17 C16 H16A 109.3 . . ?
N1 C16 H16B 109.3 . . ?
C17 C16 H16B 109.3 . . ?
H16A C16 H16B 108.0 . . ?
C16 C17 C18 112.6(5) . . ?
C16 C17 H17A 109.1 . . ?
C18 C17 H17A 109.1 . . ?
C16 C17 H17B 109.1 . . ?
C18 C17 H17B 109.1 . . ?
H17A C17 H17B 107.8 . . ?
C17 C18 Si1 113.8(4) . . ?
C17 C18 H18A 108.8 . . ?
Si1 C18 H18A 108.8 . . ?
C17 C18 H18B 108.8 . . ?
Si1 C18 H18B 108.8 . . ?
H18A C18 H18B 107.7 . . ?
O2 C19 C24 120.5(6) . . ?
O2 C19 C20 121.9(6) . . ?
C24 C19 C20 117.5(6) . . ?
C064 C20 C21 118.4(7) . . ?
C064 C20 C19 123.2(7) . . ?
C21 C20 C19 118.5(7) . . ?
C22 C21 C20 123.9(7) . . ?
C22 C21 H21 118.1 . . ?
C20 C21 H21 118.1 . . ?
C21 C22 C23 115.8(7) . . ?
C21 C22 C25 124.1(8) . . ?
C23 C22 C25 120.1(7) . . ?
C24 C23 C22 125.7(7) . . ?
C24 C23 H23 117.1 . . ?
C22 C23 H23 117.1 . . ?
C23 C24 C19 118.6(7) . . ?
C23 C24 C29 122.1(6) . . ?
C19 C24 C29 119.3(6) . . ?
C27 C25 C22 107.2(8) . . ?
C27 C25 C26 108.0(8) . . ?
C22 C25 C26 111.1(8) . . ?
C27 C25 C28 112.6(9) . . ?
C22 C25 C28 110.5(7) . . ?
C26 C25 C28 107.4(9) . . ?
C25 C26 H26A 109.5 . . ?
C25 C26 H26B 109.5 . . ?
H26A C26 H26B 109.5 . . ?
C25 C26 H26C 109.5 . . ?
H26A C26 H26C 109.5 . . ?
H26B C26 H26C 109.5 . . ?
C25 C27 H27A 109.5 . . ?
C25 C27 H27B 109.5 . . ?
H27A C27 H27B 109.5 . . ?
C25 C27 H27C 109.5 . . ?
H27A C27 H27C 109.5 . . ?
H27B C27 H27C 109.5 . . ?
C25 C28 H28A 109.5 . . ?
C25 C28 H28B 109.5 . . ?
H28A C28 H28B 109.5 . . ?
C25 C28 H28C 109.5 . . ?
H28A C28 H28C 109.5 . . ?
H28B C28 H28C 109.5 . . ?
C32 C29 C31 110.9(6) . . ?
C32 C29 C24 109.9(6) . . ?
C31 C29 C24 109.1(6) . . ?
C32 C29 C30 108.3(7) . . ?
C31 C29 C30 108.2(6) . . ?
C24 C29 C30 110.4(6) . . ?
C29 C30 H30A 109.5 . . ?
C29 C30 H30B 109.5 . . ?
H30A C30 H30B 109.5 . . ?
C29 C30 H30C 109.5 . . ?
H30A C30 H30C 109.5 . . ?
H30B C30 H30C 109.5 . . ?
C29 C31 H31A 109.5 . . ?
C29 C31 H31B 109.5 . . ?
H31A C31 H31B 109.5 . . ?
C29 C31 H31C 109.5 . . ?
H31A C31 H31C 109.5 . . ?
H31B C31 H31C 109.5 . . ?
C29 C32 H32A 109.5 . . ?
C29 C32 H32B 109.5 . . ?
H32A C32 H32B 109.5 . . ?
C29 C32 H32C 109.5 . . ?
H32A C32 H32C 109.5 . . ?
H32B C32 H32C 109.5 . . ?
N2 C33 C34 111.1(7) . . ?
N2 C33 H33A 109.4 . . ?
C34 C33 H33A 109.4 . . ?
N2 C33 H33B 109.4 . . ?
C34 C33 H33B 109.4 . . ?
H33A C33 H33B 108.0 . . ?
C33 C34 C35 106.1(9) . . ?
C33 C34 C35A 117.9(9) . . ?
C35 C34 C35A 20.2(8) . . ?
C33 C34 H34A 110.5 . . ?
C35 C34 H34A 110.5 . . ?
C35A C34 H34A 116.5 . . ?
C33 C34 H34B 110.5 . . ?
C35 C34 H34B 110.5 . . ?
C35A C34 H34B 90.5 . . ?
H34A C34 H34B 108.7 . . ?
C34 C35 Si9 107.2(9) . . ?
C34 C35 H35A 110.3 . . ?
Si9 C35 H35A 110.3 . . ?
C34 C35 H35B 110.3 . . ?
Si9 C35 H35B 110.3 . . ?
H35A C35 H35B 108.5 . . ?
C37 C36 Si2 115.5(4) . . ?
C37 C36 H36A 108.4 . . ?
Si2 C36 H36A 108.4 . . ?
C37 C36 H36B 108.4 . . ?
Si2 C36 H36B 108.4 . . ?
H36A C36 H36B 107.5 . . ?
C39 C37 C38 103.1(9) . . ?
C39 C37 C36 115.5(6) . . ?
C38 C37 C36 107.8(6) . . ?
C39 C37 H37 110.1 . . ?
C38 C37 H37 110.1 . . ?
C36 C37 H37 110.1 . . ?
C37 C38 H38A 109.5 . . ?
C37 C38 H38B 109.5 . . ?
H38A C38 H38B 109.5 . . ?
C37 C38 H38C 109.5 . . ?
H38A C38 H38C 109.5 . . ?
H38B C38 H38C 109.5 . . ?
C37 C39 H39A 109.5 . . ?
C37 C39 H39B 109.5 . . ?
H39A C39 H39B 109.5 . . ?
C37 C39 H39C 109.5 . . ?
H39A C39 H39C 109.5 . . ?
H39B C39 H39C 109.5 . . ?
C45 C44 Si4 115.0(5) . . ?
C45 C44 Si4' 108.2(5) . . ?
Si4 C44 Si4' 8.6(3) . . ?
C45 C44 H44A 108.5 . . ?
Si4 C44 H44A 108.5 . . ?
Si4' C44 H44A 107.2 . . ?
C45 C44 H44B 108.5 . . ?
Si4 C44 H44B 108.5 . . ?
Si4' C44 H44B 116.6 . . ?
H44A C44 H44B 107.5 . . ?
C44 C45 C47 108.2(6) . . ?
C44 C45 C46 110.0(6) . . ?
C47 C45 C46 111.2(8) . . ?
C44 C45 H45 109.2 . . ?
C47 C45 H45 109.2 . . ?
C46 C45 H45 109.2 . . ?
C45 C46 H46A 109.5 . . ?
C45 C46 H46B 109.5 . . ?
H46A C46 H46B 109.5 . . ?
C45 C46 H46C 109.5 . . ?
H46A C46 H46C 109.5 . . ?
H46B C46 H46C 109.5 . . ?
C45 C47 H47A 109.5 . . ?
C45 C47 H47B 109.5 . . ?
H47A C47 H47B 109.5 . . ?
C45 C47 H47C 109.5 . . ?
H47A C47 H47C 109.5 . . ?
H47B C47 H47C 109.5 . . ?
C49 C48 Si5' 123.8(8) . . ?
C49 C48 Si5 116.7(7) . . ?
Si5' C48 Si5 17.8(4) . . ?
C49 C48 H48A 108.1 . . ?
Si5' C48 H48A 116.1 . . ?
Si5 C48 H48A 108.1 . . ?
C49 C48 H48B 108.1 . . ?
Si5' C48 H48B 90.4 . . ?
Si5 C48 H48B 108.1 . . ?
H48A C48 H48B 107.3 . . ?
C50 C49 C48 113.3(8) . . ?
C50 C49 C51 115.4(10) . . ?
C48 C49 C51 110.3(9) . . ?
C50 C49 H49 105.6 . . ?
C48 C49 H49 105.6 . . ?
C51 C49 H49 105.6 . . ?
C49 C50 H50A 109.5 . . ?
C49 C50 H50B 109.5 . . ?
H50A C50 H50B 109.5 . . ?
C49 C50 H50C 109.5 . . ?
H50A C50 H50C 109.5 . . ?
H50B C50 H50C 109.5 . . ?
C49 C51 H51A 109.5 . . ?
C49 C51 H51B 109.5 . . ?
H51A C51 H51B 109.5 . . ?
C49 C51 H51C 109.5 . . ?
H51A C51 H51C 109.5 . . ?
H51B C51 H51C 109.5 . . ?
C53 C52 Si6 118.5(6) . . ?
C53 C52 H52A 107.7 . . ?
Si6 C52 H52A 107.7 . . ?
C53 C52 H52B 107.7 . . ?
Si6 C52 H52B 107.7 . . ?
H52A C52 H52B 107.1 . . ?
C52 C53 C54 109.8(8) . . ?
C52 C53 C55 112.4(8) . . ?
C54 C53 C55 110.9(9) . . ?
C52 C53 H53 107.8 . . ?
C54 C53 H53 107.8 . . ?
C55 C53 H53 107.8 . . ?
C53 C54 H54A 109.5 . . ?
C53 C54 H54B 109.5 . . ?
H54A C54 H54B 109.5 . . ?
C53 C54 H54C 109.5 . . ?
H54A C54 H54C 109.5 . . ?
H54B C54 H54C 109.5 . . ?
C53 C55 H55A 109.5 . . ?
C53 C55 H55B 109.5 . . ?
H55A C55 H55B 109.5 . . ?
C53 C55 H55C 109.5 . . ?
H55A C55 H55C 109.5 . . ?
H55B C55 H55C 109.5 . . ?
C57 C56 Si7 120.4(8) . . ?
C57 C56 H56A 107.2 . . ?
Si7 C56 H56A 107.2 . . ?
C57 C56 H56B 107.2 . . ?
Si7 C56 H56B 107.2 . . ?
H56A C56 H56B 106.8 . . ?
C56 C57 C59 112.8(11) . . ?
C56 C57 C58 101.3(12) . . ?
C59 C57 C58 111.7(15) . . ?
C56 C57 H57 110.3 . . ?
C59 C57 H57 110.3 . . ?
C58 C57 H57 110.3 . . ?
C57 C58 H58A 109.5 . . ?
C57 C58 H58B 109.5 . . ?
H58A C58 H58B 109.5 . . ?
C57 C58 H58C 109.5 . . ?
H58A C58 H58C 109.5 . . ?
H58B C58 H58C 109.5 . . ?
C57 C59 H59A 109.5 . . ?
C57 C59 H59B 109.5 . . ?
H59A C59 H59B 109.5 . . ?
C57 C59 H59C 109.5 . . ?
H59A C59 H59C 109.5 . . ?
H59B C59 H59C 109.5 . . ?
C61 C60 Si8 123.2(8) . . ?
C61 C60 Si8' 110.2(9) . . ?
Si8 C60 Si8' 24.7(3) . . ?
C61 C60 H60A 106.5 . . ?
Si8 C60 H60A 106.5 . . ?
Si8' C60 H60A 131.0 . . ?
C61 C60 H60B 106.5 . . ?
Si8 C60 H60B 106.5 . . ?
Si8' C60 H60B 92.9 . . ?
H60A C60 H60B 106.5 . . ?
C60 C61 C63 116.2(10) . . ?
C60 C61 C62 97.9(11) . . ?
C63 C61 C62 105.6(10) . . ?
C60 C61 H61 112.0 . . ?
C63 C61 H61 112.0 . . ?
C62 C61 H61 112.0 . . ?
C61 C62 H62A 109.5 . . ?
C61 C62 H62B 109.5 . . ?
H62A C62 H62B 109.5 . . ?
C61 C62 H62C 109.5 . . ?
H62A C62 H62C 109.5 . . ?
H62B C62 H62C 109.5 . . ?
C61 C63 H63A 109.5 . . ?
C61 C63 H63B 109.5 . . ?
H63A C63 H63B 109.5 . . ?
C61 C63 H63C 109.5 . . ?
H63A C63 H63C 109.5 . . ?
H63B C63 H63C 109.5 . . ?
N2 C064 C20 131.9(8) . . ?
N2 C064 H064 114.0 . . ?
C20 C064 H064 114.0 . . ?
C65 C64 Si10 116.3(10) . . ?
C65 C64 H64A 108.2 . . ?
Si10 C64 H64A 108.2 . . ?
C65 C64 H64B 108.2 . . ?
Si10 C64 H64B 108.2 . . ?
H64A C64 H64B 107.4 . . ?
C66 C65 C64' 115.5(12) . . ?
C66 C65 C67 106.2(11) . . ?
C64' C65 C67 119.0(10) . . ?
C66 C65 C64 107.9(12) . . ?
C64' C65 C64 19.4(10) . . ?
C67 C65 C64 107.5(10) . . ?
C66 C65 H65 111.7 . . ?
C64' C65 H65 92.4 . . ?
C67 C65 H65 111.7 . . ?
C64 C65 H65 111.7 . . ?
C65 C66 H66A 109.5 . . ?
C65 C66 H66B 109.5 . . ?
H66A C66 H66B 109.5 . . ?
C65 C66 H66C 109.5 . . ?
H66A C66 H66C 109.5 . . ?
H66B C66 H66C 109.5 . . ?
C65 C67 H67A 109.5 . . ?
C65 C67 H67B 109.5 . . ?
H67A C67 H67B 109.5 . . ?
C65 C67 H67C 109.5 . . ?
H67A C67 H67C 109.5 . . ?
H67B C67 H67C 109.5 . . ?
C69' C68 C69 47.4(8) . . ?
C69' C68 Si11 130.5(10) . . ?
C69 C68 Si11 121.4(10) . . ?
C69' C68 Si21 118.7(9) . . ?
C69 C68 Si21 109.5(9) . . ?
Si11 C68 Si21 13.3(8) . . ?
C69' C68 H68A 104.6 . . ?
C69 C68 H68A 133.9 . . ?
Si11 C68 H68A 104.6 . . ?
Si21 C68 H68A 116.5 . . ?
C69' C68 H68B 104.6 . . ?
C69 C68 H68B 62.1 . . ?
Si11 C68 H68B 104.6 . . ?
Si21 C68 H68B 105.4 . . ?
H68A C68 H68B 105.7 . . ?
C71 C69 C70 109.5(18) . . ?
C71 C69 C68 114.8(11) . . ?
C70 C69 C68 105.1(16) . . ?
C71 C69 H69 109.1 . . ?
C70 C69 H69 109.1 . . ?
C68 C69 H69 109.1 . . ?
C69 C70 H70A 109.5 . . ?
C69 C70 H70B 109.5 . . ?
H70A C70 H70B 109.5 . . ?
C69 C70 H70C 109.5 . . ?
H70A C70 H70C 109.5 . . ?
H70B C70 H70C 109.5 . . ?
C69 C71 H71A 109.5 . . ?
C69 C71 H71B 109.5 . . ?
H71A C71 H71B 109.5 . . ?
C69 C71 H71C 109.5 . . ?
H71A C71 H71C 109.5 . . ?
H71B C71 H71C 109.5 . . ?
C73 C72 Si22 119.1(7) . . ?
C73 C72 Si12 119.0(7) . . ?
Si22 C72 Si12 2.9(8) . . ?
C73 C72 H72A 107.6 . . ?
Si22 C72 H72A 109.9 . . ?
Si12 C72 H72A 107.6 . . ?
C73 C72 H72B 107.6 . . ?
Si22 C72 H72B 105.0 . . ?
Si12 C72 H72B 107.6 . . ?
H72A C72 H72B 107.0 . . ?
C72 C73 C74 109.5(8) . . ?
C72 C73 C75 110.9(9) . . ?
C74 C73 C75 108.8(11) . . ?
C72 C73 H73 109.2 . . ?
C74 C73 H73 109.2 . . ?
C75 C73 H73 109.2 . . ?
C73 C74 H74A 109.5 . . ?
C73 C74 H74B 109.5 . . ?
H74A C74 H74B 109.5 . . ?
C73 C74 H74C 109.5 . . ?
H74A C74 H74C 109.5 . . ?
H74B C74 H74C 109.5 . . ?
C73 C75 H75A 109.5 . . ?
C73 C75 H75B 109.5 . . ?
H75A C75 H75B 109.5 . . ?
C73 C75 H75C 109.5 . . ?
H75A C75 H75C 109.5 . . ?
H75B C75 H75C 109.5 . . ?
C77 C76 Si23 117.0(8) . . ?
C77 C76 Si13 117.2(7) . . ?
Si23 C76 Si13 12.9(6) . . ?
C77 C76 H76A 108.0 . . ?
Si23 C76 H76A 96.7 . . ?
Si13 C76 H76A 108.0 . . ?
C77 C76 H76B 108.0 . . ?
Si23 C76 H76B 118.4 . . ?
Si13 C76 H76B 108.0 . . ?
H76A C76 H76B 107.2 . . ?
C76 C77 C78 111.8(6) . . ?
C76 C77 C79 110.9(7) . . ?
C78 C77 C79 111.7(8) . . ?
C76 C77 H77 107.4 . . ?
C78 C77 H77 107.4 . . ?
C79 C77 H77 107.4 . . ?
C77 C78 H78A 109.5 . . ?
C77 C78 H78B 109.5 . . ?
H78A C78 H78B 109.5 . . ?
C77 C78 H78C 109.5 . . ?
H78A C78 H78C 109.5 . . ?
H78B C78 H78C 109.5 . . ?
C77 C79 H79A 109.5 . . ?
C77 C79 H79B 109.5 . . ?
H79A C79 H79B 109.5 . . ?
C77 C79 H79C 109.5 . . ?
H79A C79 H79C 109.5 . . ?
H79B C79 H79C 109.5 . . ?
C81 C80 Si14 117.7(12) . . ?
C85 C84 Si25 120.9(8) . . ?
C85 C84 Si15 114.4(8) . . ?
Si25 C84 Si15 9.5(12) . . ?
C85 C84 H84A 108.7 . . ?
Si25 C84 H84A 110.6 . . ?
Si15 C84 H84A 108.7 . . ?
C85 C84 H84B 108.7 . . ?
Si25 C84 H84B 99.4 . . ?
Si15 C84 H84B 108.7 . . ?
H84A C84 H84B 107.6 . . ?
C84 C85 C87 111.4(7) . . ?
C84 C85 C86 113.9(11) . . ?
C87 C85 C86 110.4(11) . . ?
C84 C85 H85 106.9 . . ?
C87 C85 H85 106.9 . . ?
C86 C85 H85 106.9 . . ?
C85 C86 H86A 109.5 . . ?
C85 C86 H86B 109.5 . . ?
H86A C86 H86B 109.5 . . ?
C85 C86 H86C 109.5 . . ?
H86A C86 H86C 109.5 . . ?
H86B C86 H86C 109.5 . . ?
C85 C87 H87A 109.5 . . ?
C85 C87 H87B 109.5 . . ?
H87A C87 H87B 109.5 . . ?
C85 C87 H87C 109.5 . . ?
H87A C87 H87C 109.5 . . ?
H87B C87 H87C 109.5 . . ?
C89' C88 C89 21.0(9) . . ?
C89' C88 Si26 123.7(10) . . ?
C89 C88 Si26 116.1(9) . . ?
C89' C88 Si16 123.0(9) . . ?
C89 C88 Si16 113.9(8) . . ?
Si26 C88 Si16 3.9(8) . . ?
C89' C88 H88A 117.4 . . ?
C89 C88 H88A 108.8 . . ?
Si26 C88 H88A 110.3 . . ?
Si16 C88 H88A 108.8 . . ?
C89' C88 H88B 87.8 . . ?
C89 C88 H88B 108.8 . . ?
Si26 C88 H88B 104.9 . . ?
Si16 C88 H88B 108.8 . . ?
H88A C88 H88B 107.7 . . ?
C88 C89 C91 109(2) . . ?
C88 C89 C90 114.8(9) . . ?
C91 C89 C90 107.3(19) . . ?
C88 C89 H89 108.4 . . ?
C91 C89 H89 108.4 . . ?
C90 C89 H89 108.4 . . ?
C89 C90 H90A 109.5 . . ?
C89 C90 H90B 109.5 . . ?
H90A C90 H90B 109.5 . . ?
C89 C90 H90C 109.5 . . ?
H90A C90 H90C 109.5 . . ?
H90B C90 H90C 109.5 . . ?
C89 C91 H91A 109.5 . . ?
C89 C91 H91B 109.5 . . ?
H91A C91 H91B 109.5 . . ?
C89 C91 H91C 109.5 . . ?
H91A C91 H91C 109.5 . . ?
H91B C91 H91C 109.5 . . ?
C102 C101 O100 144(3) . . ?
C102 C101 H10D 100.9 . . ?
O100 C101 H10D 100.9 . . ?
C102 C101 H10E 100.9 . . ?
O100 C101 H10E 100.9 . . ?
H10D C101 H10E 104.4 . . ?
C101 C102 H10F 109.5 . . ?
C101 C102 H10G 109.5 . . ?
H10F C102 H10G 109.5 . . ?
C101 C102 H10H 109.5 . . ?
H10F C102 H10H 109.5 . . ?
H10G C102 H10H 109.5 . . ?
O8' Si3' O3' 109.5(11) . . ?
O8' Si3' O4' 106.9(10) . . ?
O3' Si3' O4' 109.6(11) . . ?
O8' Si3' C40' 101.5(18) . . ?
O3' Si3' C40' 106.5(18) . . ?
O4' Si3' C40' 122.3(18) . . ?
O3' Si4' O6' 111.1(11) . . ?
O3' Si4' O7' 109.8(12) . . ?
O6' Si4' O7' 108.2(11) . . ?
O3' Si4' C44 106.2(9) . . ?
O6' Si4' C44 118.8(9) . . ?
O7' Si4' C44 102.3(8) . . ?
C48 Si5' O13' 119.2(9) . . ?
C48 Si5' O14' 113.8(10) . . ?
O13' Si5' O14' 107.4(11) . . ?
C48 Si5' O10' 97.2(9) . . ?
O13' Si5' O10' 110.7(11) . . ?
O14' Si5' O10' 107.8(11) . . ?
O9' Si6' O12' 108.3(12) . . ?
O9' Si6' O13' 109.1(10) . . ?
O12' Si6' O13' 107.1(10) . . ?
O9' Si6' C52' 112.1(11) . . ?
O12' Si6' C52' 110.4(11) . . ?
O13' Si6' C52' 109.7(10) . . ?
O4' Si7' O9' 108.4(12) . . ?
O4' Si7' O5' 108.2(11) . . ?
O9' Si7' O5' 111.1(10) . . ?
O4' Si7' C56' 109.1(12) . . ?
O9' Si7' C56' 110.2(13) . . ?
O5' Si7' C56' 109.8(11) . . ?
O10' Si8' O5' 108.3(10) . . ?
O10' Si8' O6' 107.1(10) . . ?
O5' Si8' O6' 111.3(10) . . ?
O10' Si8' C60 128.9(10) . . ?
O5' Si8' C60 112.6(7) . . ?
O6' Si8' C60 85.3(8) . . ?
O22' Si9' O15' 123.1(10) . . ?
O22' Si9' O18' 101.9(11) . . ?
O15' Si9' O18' 110.8(9) . . ?
O22' Si9' C35A 100.3(11) . . ?
O15' Si9' C35A 110.4(9) . . ?
O18' Si9' C35A 109.2(8) . . ?
Si4' O3' Si3' 150.9(15) . . ?
Si7' O4' Si3' 152.1(13) . . ?
Si8' O5' Si7' 143.3(10) . . ?
Si4' O6' Si8' 145.0(12) . . ?
Si1 O7' Si4' 151.7(16) . . ?
Si2 O8' Si3' 142.0(16) . . ?
Si6' O9' Si7' 154.3(15) . . ?
Si8' O10' Si5' 156.5(14) . . ?
Si1 O11' Si2 157(3) . . ?
Si6' O12' Si2 148.8(15) . . ?
Si5' O13' Si6' 141.7(13) . . ?
Si5' O14' Si1 149.0(14) . . ?
Si9' O15' Si20 146.4(11) . . ?
Si21 O16' Si20 152.2(14) . . ?
Si21 O17' Si22 156.5(11) . . ?
Si22 O18' Si9' 156.6(9) . . ?
Si20 O19' Si24 152.9(15) . . ?
Si25 O20' Si21 147(2) . . ?
Si26 O21' Si22 150(2) . . ?
Si9' O22' Si23 136.8(14) . . ?
Si25 O23' Si24 153(3) . . ?
Si26 O24' Si25 138.6(11) . . ?
Si23 O25' Si26 152(2) . . ?
Si23 O26' Si24 154.0(18) . . ?
C53' C52' Si6' 118.5(14) . . ?
C53' C52' H52C 107.7 . . ?
Si6' C52' H52C 107.7 . . ?
C53' C52' H52D 107.7 . . ?
Si6' C52' H52D 107.7 . . ?
H52C C52' H52D 107.1 . . ?
C55' C53' C52' 113.5(19) . . ?
C55' C53' C54' 110(2) . . ?
C52' C53' C54' 111(2) . . ?
C55' C53' H53' 107.2 . . ?
C52' C53' H53' 107.2 . . ?
C54' C53' H53' 107.2 . . ?
C53' C54' H54D 109.5 . . ?
C53' C54' H54E 109.5 . . ?
H54D C54' H54E 109.5 . . ?
C53' C54' H54F 109.5 . . ?
H54D C54' H54F 109.5 . . ?
H54E C54' H54F 109.5 . . ?
C53' C55' H55D 109.5 . . ?
C53' C55' H55E 109.5 . . ?
H55D C55' H55E 109.5 . . ?
C53' C55' H55F 109.5 . . ?
H55D C55' H55F 109.5 . . ?
H55E C55' H55F 109.5 . . ?
C57' C56' Si7' 141(2) . . ?
C57' C56' H56C 101.8 . . ?
Si7' C56' H56C 101.8 . . ?
C57' C56' H56D 101.8 . . ?
Si7' C56' H56D 101.8 . . ?
H56C C56' H56D 104.7 . . ?
C56' C57' C59' 115(3) . . ?
C56' C57' C58' 125(2) . . ?
C59' C57' C58' 111(3) . . ?
C56' C57' H57' 100.1 . . ?
C59' C57' H57' 100.1 . . ?
C58' C57' H57' 100.1 . . ?
C57' C58' H58D 109.5 . . ?
C57' C58' H58E 109.5 . . ?
H58D C58' H58E 109.5 . . ?
C57' C58' H58F 109.5 . . ?
H58D C58' H58F 109.5 . . ?
H58E C58' H58F 109.5 . . ?
C65 C64' Si20 118.6(10) . . ?
C65 C64' H64C 107.7 . . ?
Si20 C64' H64C 107.7 . . ?
C65 C64' H64D 107.7 . . ?
Si20 C64' H64D 107.7 . . ?
H64C C64' H64D 107.1 . . ?
C68 C69' C70' 99.0(9) . . ?
C68 C69' C71' 108.8(9) . . ?
C70' C69' C71' 111.3(13) . . ?
C68 C69' H69' 112.3 . . ?
C70' C69' H69' 112.3 . . ?
C71' C69' H69' 112.3 . . ?
C69' C70' H70D 109.5 . . ?
C69' C70' H70E 109.5 . . ?
H70D C70' H70E 109.5 . . ?
C69' C70' H70F 109.5 . . ?
H70D C70' H70F 109.5 . . ?
H70E C70' H70F 109.5 . . ?
C69' C71' H71D 109.5 . . ?
C69' C71' H71E 109.5 . . ?
H71D C71' H71E 109.5 . . ?
C69' C71' H71F 109.5 . . ?
H71D C71' H71F 109.5 . . ?
H71E C71' H71F 109.5 . . ?
C81' C80' Si24 95.5(13) . . ?
C88 C89' C91' 117.5(16) . . ?
C88 C89' C90' 113(2) . . ?
C91' C89' C90' 113(2) . . ?
C88 C89' H89' 104.1 . . ?
C91' C89' H89' 104.1 . . ?
C90' C89' H89' 104.1 . . ?
C89' C90' H90D 109.5 . . ?
C89' C90' H90E 109.5 . . ?
H90D C90' H90E 109.5 . . ?
C89' C90' H90F 109.5 . . ?
H90D C90' H90F 109.5 . . ?
H90E C90' H90F 109.5 . . ?
C89' C91' H91D 109.5 . . ?
C89' C91' H91E 109.5 . . ?
H91D C91' H91E 109.5 . . ?
C89' C91' H91F 109.5 . . ?
H91D C91' H91F 109.5 . . ?
H91E C91' H91F 109.5 . . ?
C34 C35A Si9' 119.5(11) . . ?
C34 C35A H35C 107.4 . . ?
Si9' C35A H35C 107.4 . . ?
C34 C35A H35D 107.4 . . ?
Si9' C35A H35D 107.4 . . ?
H35C C35A H35D 107.0 . . ?
C57' C59' H59D 109.5 . . ?
C57' C59' H59E 109.5 . . ?
H59D C59' H59E 109.5 . . ?
C57' C59' H59F 109.5 . . ?
H59D C59' H59F 109.5 . . ?
H59E C59' H59F 109.5 . . ?
C80 C81 C82 100.5(18) . . ?

loop_
_geom_bond_atom_site_label_1
_geom_bond_atom_site_label_2
_geom_bond_distance
_geom_bond_site_symmetry_2
_geom_bond_publ_flag
Zn1 O2 1.913(4) . ?
Zn1 O1 1.922(6) . ?
Zn1 N1 1.985(5) . ?
Zn1 N2 1.986(6) . ?
Si1 O7' 1.43(2) . ?
Si1 O11' 1.51(5) . ?
Si1 O14 1.568(8) . ?
Si1 O11 1.647(11) . ?
Si1 O7 1.680(7) . ?
Si1 O14' 1.79(2) . ?
Si1 C18 1.827(6) . ?
Si2 O8' 1.43(2) . ?
Si2 O12 1.573(7) . ?
Si2 O11 1.615(10) . ?
Si2 O11' 1.67(5) . ?
Si2 O8 1.718(9) . ?
Si2 O12' 1.79(2) . ?
Si2 C36 1.838(6) . ?
Si3 O8 1.595(10) . ?
Si3 O3 1.604(8) . ?
Si3 O4 1.656(7) . ?
Si3 C40 2.002(15) . ?
Si4 O6 1.583(8) . ?
Si4 O7 1.609(7) . ?
Si4 O3 1.625(8) . ?
Si4 C44 1.799(7) . ?
Si5 O13 1.615(7) . ?
Si5 O14 1.619(9) . ?
Si5 O10 1.633(10) . ?
Si5 C48 1.929(10) . ?
Si6 O9 1.587(9) . ?
Si6 O12 1.606(7) . ?
Si6 O13 1.621(6) . ?
Si6 C52 1.831(9) . ?
Si7 O4 1.583(8) . ?
Si7 O5 1.604(8) . ?
Si7 O9 1.667(9) . ?
Si7 C56 1.816(11) . ?
Si8 O10 1.611(10) . ?
Si8 O5 1.629(8) . ?
Si8 O6 1.634(8) . ?
Si8 C60 1.831(10) . ?
Si9 O18 1.611(14) . ?
Si9 O15 1.63(2) . ?
Si9 C35 1.819(19) . ?
Si9 O22 2.07(2) . ?
Si10 O16 1.610(17) . ?
Si10 O19 1.610(16) . ?
Si10 O15 1.624(19) . ?
Si10 C64 1.852(15) . ?
Si11 O20 1.58(2) . ?
Si11 O16 1.63(2) . ?
Si11 O17 1.63(3) . ?
Si11 C68 1.75(2) . ?
Si12 O21 1.52(3) . ?
Si12 O18 1.589(16) . ?
Si12 O17 1.649(16) . ?
Si12 C72 1.843(12) . ?
Si13 O22 1.17(3) . ?
Si13 O26 1.61(3) . ?
Si13 O25 1.80(2) . ?
Si13 C76 1.870(11) . ?
Si14 O26 1.61(2) . ?
Si14 O19 1.622(15) . ?
Si14 O23 1.65(4) . ?
Si14 C80 1.949(12) . ?
Si15 O24 1.61(2) . ?
Si15 O20 1.74(2) . ?
Si15 O23 1.78(4) . ?
Si15 C84 1.860(13) . ?
Si16 O25 1.62(2) . ?
Si16 O24 1.638(19) . ?
Si16 O21 1.77(3) . ?
Si16 C88 1.842(9) . ?
Si20 O19' 1.583(17) . ?
Si20 O15' 1.632(17) . ?
Si20 O16' 1.653(19) . ?
Si20 C64' 1.792(16) . ?
Si21 O20' 1.59(2) . ?
Si21 O17' 1.59(3) . ?
Si21 O16' 1.59(3) . ?
Si21 C68 1.94(2) . ?
Si22 O18' 1.641(17) . ?
Si22 O17' 1.649(12) . ?
Si22 O21' 1.71(3) . ?
Si22 C72 1.827(12) . ?
Si23 O25' 1.47(3) . ?
Si23 O26' 1.57(3) . ?
Si23 C76 1.794(13) . ?
Si23 O22' 2.01(2) . ?
Si24 O19' 1.596(14) . ?
Si24 O23' 1.62(4) . ?
Si24 O26' 1.65(3) . ?
Si24 C80' 2.014(16) . ?
Si25 O23' 1.46(4) . ?
Si25 O20' 1.53(2) . ?
Si25 O24' 1.66(3) . ?
Si25 C84 1.851(13) . ?
Si26 O21' 1.54(3) . ?
Si26 O24' 1.63(3) . ?
Si26 O25' 1.65(3) . ?
Si26 C88 1.788(12) . ?
O1 C1 1.300(10) . ?
O2 C19 1.292(8) . ?
O100 C101 1.41(3) . ?
N1 C15 1.277(8) . ?
N1 C16 1.480(8) . ?
N2 C064 1.258(10) . ?
N2 C33 1.479(9) . ?
C1 C2 1.404(11) . ?
C1 C6 1.440(13) . ?
C2 C3 1.391(12) . ?
C2 C15 1.424(10) . ?
C3 C4 1.364(13) . ?
C3 H3 0.9500 . ?
C4 C5 1.363(16) . ?
C4 C7 1.517(19) . ?
C5 C6 1.372(16) . ?
C5 H5 0.9500 . ?
C6 C11 1.514(14) . ?
C7 C10 1.52(2) . ?
C7 C8 1.53(2) . ?
C7 C9 1.65(2) . ?
C8 H8A 0.9800 . ?
C8 H8B 0.9800 . ?
C8 H8C 0.9800 . ?
C9 H9A 0.9800 . ?
C9 H9B 0.9800 . ?
C9 H9C 0.9800 . ?
C10 H10A 0.9800 . ?
C10 H10B 0.9800 . ?
C10 H10C 0.9800 . ?
C11 C13 1.530(14) . ?
C11 C12 1.545(14) . ?
C11 C14 1.585(16) . ?
C12 H12A 0.9800 . ?
C12 H12B 0.9800 . ?
C12 H12C 0.9800 . ?
C13 H13A 0.9800 . ?
C13 H13B 0.9800 . ?
C13 H13C 0.9800 . ?
C14 H14A 0.9800 . ?
C14 H14B 0.9800 . ?
C14 H14C 0.9800 . ?
C15 H15 0.9500 . ?
C16 C17 1.531(9) . ?
C16 H16A 0.9900 . ?
C16 H16B 0.9900 . ?
C17 C18 1.554(8) . ?
C17 H17A 0.9900 . ?
C17 H17B 0.9900 . ?
C18 H18A 0.9900 . ?
C18 H18B 0.9900 . ?
C19 C24 1.442(9) . ?
C19 C20 1.443(10) . ?
C20 C064 1.405(11) . ?
C20 C21 1.433(11) . ?
C21 C22 1.365(11) . ?
C21 H21 0.9500 . ?
C22 C23 1.394(11) . ?
C22 C25 1.541(12) . ?
C23 C24 1.376(10) . ?
C23 H23 0.9500 . ?
C24 C29 1.545(10) . ?
C25 C27 1.537(15) . ?
C25 C26 1.545(13) . ?
C25 C28 1.551(14) . ?
C26 H26A 0.9800 . ?
C26 H26B 0.9800 . ?
C26 H26C 0.9800 . ?
C27 H27A 0.9800 . ?
C27 H27B 0.9800 . ?
C27 H27C 0.9800 . ?
C28 H28A 0.9800 . ?
C28 H28B 0.9800 . ?
C28 H28C 0.9800 . ?
C29 C32 1.514(11) . ?
C29 C31 1.529(10) . ?
C29 C30 1.549(9) . ?
C30 H30A 0.9800 . ?
C30 H30B 0.9800 . ?
C30 H30C 0.9800 . ?
C31 H31A 0.9800 . ?
C31 H31B 0.9800 . ?
C31 H31C 0.9800 . ?
C32 H32A 0.9800 . ?
C32 H32B 0.9800 . ?
C32 H32C 0.9800 . ?
C33 C34 1.534(10) . ?
C33 H33A 0.9900 . ?
C33 H33B 0.9900 . ?
C34 C35 1.556(14) . ?
C34 C35A 1.604(14) . ?
C34 H34A 0.9900 . ?
C34 H34B 0.9900 . ?
C35 H35A 0.9900 . ?
C35 H35B 0.9900 . ?
C36 C37 1.538(3) . ?
C36 H36A 0.9900 . ?
C36 H36B 0.9900 . ?
C37 C39 1.534(3) . ?
C37 C38 1.537(3) . ?
C37 H37 1.0000 . ?
C38 H38A 0.9800 . ?
C38 H38B 0.9800 . ?
C38 H38C 0.9800 . ?
C39 H39A 0.9800 . ?
C39 H39B 0.9800 . ?
C39 H39C 0.9800 . ?
C44 C45 1.539(3) . ?
C44 Si4' 2.403(12) . ?
C44 H44A 0.9900 . ?
C44 H44B 0.9900 . ?
C45 C47 1.539(3) . ?
C45 C46 1.539(3) . ?
C45 H45 1.0000 . ?
C46 H46A 0.9800 . ?
C46 H46B 0.9800 . ?
C46 H46C 0.9800 . ?
C47 H47A 0.9800 . ?
C47 H47B 0.9800 . ?
C47 H47C 0.9800 . ?
C48 C49 1.520(12) . ?
C48 Si5' 1.574(13) . ?
C48 H48A 0.9900 . ?
C48 H48B 0.9900 . ?
C49 C50 1.512(14) . ?
C49 C51 1.544(15) . ?
C49 H49 1.0000 . ?
C50 H50A 0.9800 . ?
C50 H50B 0.9800 . ?
C50 H50C 0.9800 . ?
C51 H51A 0.9800 . ?
C51 H51B 0.9800 . ?
C51 H51C 0.9800 . ?
C52 C53 1.539(3) . ?
C52 H52A 0.9900 . ?
C52 H52B 0.9900 . ?
C53 C54 1.540(3) . ?
C53 C55 1.541(3) . ?
C53 H53 1.0000 . ?
C54 H54A 0.9800 . ?
C54 H54B 0.9800 . ?
C54 H54C 0.9800 . ?
C55 H55A 0.9800 . ?
C55 H55B 0.9800 . ?
C55 H55C 0.9800 . ?
C56 C57 1.536(3) . ?
C56 H56A 0.9900 . ?
C56 H56B 0.9900 . ?
C57 C59 1.539(3) . ?
C57 C58 1.542(3) . ?
C57 H57 1.0000 . ?
C58 H58A 0.9800 . ?
C58 H58B 0.9800 . ?
C58 H58C 0.9800 . ?
C59 H59A 0.9800 . ?
C59 H59B 0.9800 . ?
C59 H59C 0.9800 . ?
C60 C61 1.416(13) . ?
C60 Si8' 2.033(13) . ?
C60 H60A 0.9900 . ?
C60 H60B 0.9900 . ?
C61 C63 1.499(12) . ?
C61 C62 1.588(18) . ?
C61 H61 1.0000 . ?
C62 H62A 0.9800 . ?
C62 H62B 0.9800 . ?
C62 H62C 0.9800 . ?
C63 H63A 0.9800 . ?
C63 H63B 0.9800 . ?
C63 H63C 0.9800 . ?
C064 H064 0.9500 . ?
C64 C65 1.542(3) . ?
C64 H64A 0.9900 . ?
C64 H64B 0.9900 . ?
C65 C66 1.538(3) . ?
C65 C64' 1.538(3) . ?
C65 C67 1.538(3) . ?
C65 H65 1.0000 . ?
C66 H66A 0.9800 . ?
C66 H66B 0.9800 . ?
C66 H66C 0.9800 . ?
C67 H67A 0.9800 . ?
C67 H67B 0.9800 . ?
C67 H67C 0.9800 . ?
C68 C69' 1.536(3) . ?
C68 C69 1.540(3) . ?
C68 H68A 0.9900 . ?
C68 H68B 0.9900 . ?
C69 C71 1.539(3) . ?
C69 C70 1.539(3) . ?
C69 H69 1.0000 . ?
C70 H70A 0.9800 . ?
C70 H70B 0.9800 . ?
C70 H70C 0.9800 . ?
C71 H71A 0.9800 . ?
C71 H71B 0.9800 . ?
C71 H71C 0.9800 . ?
C72 C73 1.537(3) . ?
C72 H72A 0.9900 . ?
C72 H72B 0.9900 . ?
C73 C74 1.538(3) . ?
C73 C75 1.540(3) . ?
C73 H73 1.0000 . ?
C74 H74A 0.9800 . ?
C74 H74B 0.9800 . ?
C74 H74C 0.9800 . ?
C75 H75A 0.9800 . ?
C75 H75B 0.9800 . ?
C75 H75C 0.9800 . ?
C76 C77 1.538(3) . ?
C76 H76A 0.9900 . ?
C76 H76B 0.9900 . ?
C77 C78 1.539(3) . ?
C77 C79 1.540(3) . ?
C77 H77 1.0000 . ?
C78 H78A 0.9800 . ?
C78 H78B 0.9800 . ?
C78 H78C 0.9800 . ?
C79 H79A 0.9800 . ?
C79 H79B 0.9800 . ?
C79 H79C 0.9800 . ?
C80 C81 1.58(3) . ?
C84 C85 1.536(3) . ?
C84 H84A 0.9900 . ?
C84 H84B 0.9900 . ?
C85 C87 1.539(3) . ?
C85 C86 1.539(3) . ?
C85 H85 1.0000 . ?
C86 H86A 0.9800 . ?
C86 H86B 0.9800 . ?
C86 H86C 0.9800 . ?
C87 H87A 0.9800 . ?
C87 H87B 0.9800 . ?
C87 H87C 0.9800 . ?
C88 C89' 1.538(3) . ?
C88 C89 1.539(3) . ?
C88 H88A 0.9900 . ?
C88 H88B 0.9900 . ?
C89 C91 1.540(3) . ?
C89 C90 1.541(3) . ?
C89 H89 1.0000 . ?
C90 H90A 0.9800 . ?
C90 H90B 0.9800 . ?
C90 H90C 0.9800 . ?
C91 H91A 0.9800 . ?
C91 H91B 0.9800 . ?
C91 H91C 0.9800 . ?
C101 C102 1.30(3) . ?
C101 H10D 0.9900 . ?
C101 H10E 0.9900 . ?
C102 H10F 0.9800 . ?
C102 H10G 0.9800 . ?
C102 H10H 0.9800 . ?
Si3' O8' 1.61(2) . ?
Si3' O3' 1.68(2) . ?
Si3' O4' 1.71(2) . ?
Si3' C40' 2.007(19) . ?
Si4' O3' 1.57(2) . ?
Si4' O6' 1.58(3) . ?
Si4' O7' 1.67(2) . ?
Si5' O13' 1.619(19) . ?
Si5' O14' 1.62(2) . ?
Si5' O10' 1.66(2) . ?
Si6' O9' 1.54(3) . ?
Si6' O12' 1.65(3) . ?
Si6' O13' 1.670(17) . ?
Si6' C52' 1.815(17) . ?
Si7' O4' 1.53(2) . ?
Si7' O9' 1.61(2) . ?
Si7' O5' 1.691(17) . ?
Si7' C56' 1.842(18) . ?
Si8' O10' 1.60(2) . ?
Si8' O5' 1.639(17) . ?
Si8' O6' 1.67(3) . ?
Si9' O22' 1.29(2) . ?
Si9' O15' 1.58(2) . ?
Si9' O18' 1.668(16) . ?
Si9' C35A 1.88(2) . ?
C52' C53' 1.540(3) . ?
C52' H52C 0.9900 . ?
C52' H52D 0.9900 . ?
C53' C55' 1.540(3) . ?
C53' C54' 1.541(3) . ?
C53' H53' 1.0000 . ?
C54' H54D 0.9800 . ?
C54' H54E 0.9800 . ?
C54' H54F 0.9800 . ?
C55' H55D 0.9800 . ?
C55' H55E 0.9800 . ?
C55' H55F 0.9800 . ?
C56' C57' 1.14(4) . ?
C56' H56C 0.9900 . ?
C56' H56D 0.9900 . ?
C57' C59' 1.540(3) . ?
C57' C58' 1.540(3) . ?
C57' H57' 1.0000 . ?
C58' H58D 0.9800 . ?
C58' H58E 0.9800 . ?
C58' H58F 0.9800 . ?
C64' H64C 0.9900 . ?
C64' H64D 0.9900 . ?
C69' C70' 1.539(3) . ?
C69' C71' 1.539(3) . ?
C69' H69' 1.0000 . ?
C70' H70D 0.9800 . ?
C70' H70E 0.9800 . ?
C70' H70F 0.9800 . ?
C71' H71D 0.9800 . ?
C71' H71E 0.9800 . ?
C71' H71F 0.9800 . ?
C80' C81' 1.95(4) . ?
C89' C91' 1.539(3) . ?
C89' C90' 1.539(3) . ?
C89' H89' 1.0000 . ?
C90' H90D 0.9800 . ?
C90' H90E 0.9800 . ?
C90' H90F 0.9800 . ?
C91' H91D 0.9800 . ?
C91' H91E 0.9800 . ?
C91' H91F 0.9800 . ?
C35A H35C 0.9900 . ?
C35A H35D 0.9900 . ?
C59' H59D 0.9800 . ?
C59' H59E 0.9800 . ?
C59' H59F 0.9800 . ?
C82 C81 1.60(3) . ?

loop_
_geom_torsion_atom_site_label_1
_geom_torsion_atom_site_label_2
_geom_torsion_atom_site_label_3
_geom_torsion_atom_site_label_4
_geom_torsion
_geom_torsion_site_symmetry_1
_geom_torsion_site_symmetry_2
_geom_torsion_site_symmetry_3
_geom_torsion_site_symmetry_4
_geom_torsion_publ_flag
O2 Zn1 O1 C1 97.7(5) . . . . ?
N1 Zn1 O1 C1 -26.9(5) . . . . ?
N2 Zn1 O1 C1 -152.8(5) . . . . ?
O1 Zn1 O2 C19 103.8(7) . . . . ?
N1 Zn1 O2 C19 -148.1(6) . . . . ?
N2 Zn1 O2 C19 -22.8(7) . . . . ?
O8 Si3 O3 Si4 62.6(12) . . . . ?
O4 Si3 O3 Si4 -56.6(11) . . . . ?
C40 Si3 O3 Si4 179.1(12) . . . . ?
O6 Si4 O3 Si3 57.6(11) . . . . ?
O7 Si4 O3 Si3 -61.2(12) . . . . ?
C44 Si4 O3 Si3 175.3(10) . . . . ?
O5 Si7 O4 Si3 -55.5(11) . . . . ?
O9 Si7 O4 Si3 63.5(11) . . . . ?
C56 Si7 O4 Si3 -175.4(10) . . . . ?
O8 Si3 O4 Si7 -64.5(11) . . . . ?
O3 Si3 O4 Si7 54.1(11) . . . . ?
C40 Si3 O4 Si7 174.5(11) . . . . ?
O4 Si7 O5 Si8 61.4(12) . . . . ?
O9 Si7 O5 Si8 -58.2(12) . . . . ?
C56 Si7 O5 Si8 179.0(10) . . . . ?
O10 Si8 O5 Si7 57.8(12) . . . . ?
O6 Si8 O5 Si7 -61.2(12) . . . . ?
C60 Si8 O5 Si7 171.3(11) . . . . ?
O7 Si4 O6 Si8 62.3(13) . . . . ?
O3 Si4 O6 Si8 -56.1(13) . . . . ?
C44 Si4 O6 Si8 -174.9(11) . . . . ?
O10 Si8 O6 Si4 -61.4(13) . . . . ?
O5 Si8 O6 Si4 57.1(13) . . . . ?
C60 Si8 O6 Si4 179.8(11) . . . . ?
O6 Si4 O7 Si1 -58.8(10) . . . . ?
O3 Si4 O7 Si1 59.5(11) . . . . ?
C44 Si4 O7 Si1 -178.9(8) . . . . ?
O7' Si1 O7 Si4 42(3) . . . . ?
O11' Si1 O7 Si4 -53.6(19) . . . . ?
O14 Si1 O7 Si4 59.5(10) . . . . ?
O11 Si1 O7 Si4 -64.5(11) . . . . ?
O14' Si1 O7 Si4 57.8(13) . . . . ?
C18 Si1 O7 Si4 178.0(9) . . . . ?
O3 Si3 O8 Si2 -65.0(11) . . . . ?
O4 Si3 O8 Si2 54.6(11) . . . . ?
C40 Si3 O8 Si2 179.0(11) . . . . ?
O8' Si2 O8 Si3 -81(4) . . . . ?
O12 Si2 O8 Si3 -51.3(10) . . . . ?
O11 Si2 O8 Si3 68.5(11) . . . . ?
O11' Si2 O8 Si3 56.7(17) . . . . ?
O12' Si2 O8 Si3 -54.6(14) . . . . ?
C36 Si2 O8 Si3 -177.2(9) . . . . ?
O12 Si6 O9 Si7 54.1(11) . . . . ?
O13 Si6 O9 Si7 -65.3(11) . . . . ?
C52 Si6 O9 Si7 171.4(9) . . . . ?
O4 Si7 O9 Si6 -56.1(11) . . . . ?
O5 Si7 O9 Si6 62.5(11) . . . . ?
C56 Si7 O9 Si6 -174.9(11) . . . . ?
O5 Si8 O10 Si5 -62.1(11) . . . . ?
O6 Si8 O10 Si5 57.1(11) . . . . ?
C60 Si8 O10 Si5 -177.4(10) . . . . ?
O13 Si5 O10 Si8 64.1(11) . . . . ?
O14 Si5 O10 Si8 -56.2(12) . . . . ?
C48 Si5 O10 Si8 -173.8(9) . . . . ?
O8' Si2 O11 Si1 -64(2) . . . . ?
O12 Si2 O11 Si1 42.8(18) . . . . ?
O11' Si2 O11 Si1 36(8) . . . . ?
O8 Si2 O11 Si1 -74.0(16) . . . . ?
O12' Si2 O11 Si1 62.0(18) . . . . ?
C36 Si2 O11 Si1 170.1(14) . . . . ?
O7' Si1 O11 Si2 55.9(19) . . . . ?
O11' Si1 O11 Si2 -43(10) . . . . ?
O14 Si1 O11 Si2 -45.5(18) . . . . ?
O7 Si1 O11 Si2 74.8(16) . . . . ?
O14' Si1 O11 Si2 -59.2(18) . . . . ?
C18 Si1 O11 Si2 -169.0(14) . . . . ?
O8' Si2 O12 Si6 71.5(16) . . . . ?
O11 Si2 O12 Si6 -51.9(15) . . . . ?
O11' Si2 O12 Si6 -50(2) . . . . ?
O8 Si2 O12 Si6 63.2(14) . . . . ?
O12' Si2 O12 Si6 -125(3) . . . . ?
C36 Si2 O12 Si6 -174.6(12) . . . . ?
O9 Si6 O12 Si2 -65.5(14) . . . . ?
O13 Si6 O12 Si2 54.0(15) . . . . ?
C52 Si6 O12 Si2 174.7(13) . . . . ?
O14 Si5 O13 Si6 56.9(10) . . . . ?
O10 Si5 O13 Si6 -61.7(9) . . . . ?
C48 Si5 O13 Si6 173.7(8) . . . . ?
O9 Si6 O13 Si5 63.7(9) . . . . ?
O12 Si6 O13 Si5 -55.2(10) . . . . ?
C52 Si6 O13 Si5 -173.2(8) . . . . ?
O7' Si1 O14 Si5 -61.3(15) . . . . ?
O11' Si1 O14 Si5 53(2) . . . . ?
O11 Si1 O14 Si5 53.3(14) . . . . ?
O7 Si1 O14 Si5 -66.6(13) . . . . ?
O14' Si1 O14 Si5 109(4) . . . . ?
C18 Si1 O14 Si5 176.5(11) . . . . ?
O13 Si5 O14 Si1 -54.7(14) . . . . ?
O10 Si5 O14 Si1 64.4(13) . . . . ?
C48 Si5 O14 Si1 -173.4(12) . . . . ?
O16 Si10 O15 Si9 67(2) . . . . ?
O19 Si10 O15 Si9 -51(2) . . . . ?
C64 Si10 O15 Si9 -171.5(18) . . . . ?
O18 Si9 O15 Si10 -66(2) . . . . ?
C35 Si9 O15 Si10 178.4(18) . . . . ?
O22 Si9 O15 Si10 54(2) . . . . ?
O19 Si10 O16 Si11 48(3) . . . . ?
O15 Si10 O16 Si11 -73(2) . . . . ?
C64 Si10 O16 Si11 160(2) . . . . ?
O20 Si11 O16 Si10 -53(3) . . . . ?
O17 Si11 O16 Si10 73(2) . . . . ?
C68 Si11 O16 Si10 -164.7(17) . . . . ?
O20 Si11 O17 Si12 66(2) . . . . ?
O16 Si11 O17 Si12 -61(2) . . . . ?
C68 Si11 O17 Si12 176.4(13) . . . . ?
O21 Si12 O17 Si11 -76.8(19) . . . . ?
O18 Si12 O17 Si11 64.7(18) . . . . ?
C72 Si12 O17 Si11 175.4(14) . . . . ?
O21 Si12 O18 Si9 57(2) . . . . ?
O17 Si12 O18 Si9 -79.6(17) . . . . ?
C72 Si12 O18 Si9 170.8(13) . . . . ?
O15 Si9 O18 Si12 75.4(17) . . . . ?
C35 Si9 O18 Si12 -172.4(14) . . . . ?
O22 Si9 O18 Si12 -39(2) . . . . ?
O16 Si10 O19 Si14 -78(2) . . . . ?
O15 Si10 O19 Si14 40(2) . . . . ?
C64 Si10 O19 Si14 167.8(19) . . . . ?
O26 Si14 O19 Si10 -42(2) . . . . ?
O23 Si14 O19 Si10 84(2) . . . . ?
C80 Si14 O19 Si10 -160.8(19) . . . . ?
O16 Si11 O20 Si15 74(4) . . . . ?
O17 Si11 O20 Si15 -50(4) . . . . ?
C68 Si11 O20 Si15 -167(3) . . . . ?
O24 Si15 O20 Si11 39(4) . . . . ?
O23 Si15 O20 Si11 -72(4) . . . . ?
C84 Si15 O20 Si11 168(3) . . . . ?
O18 Si12 O21 Si16 -58(3) . . . . ?
O17 Si12 O21 Si16 77(3) . . . . ?
C72 Si12 O21 Si16 -174(2) . . . . ?
O25 Si16 O21 Si12 55(3) . . . . ?
O24 Si16 O21 Si12 -63(3) . . . . ?
C88 Si16 O21 Si12 176(2) . . . . ?
O26 Si13 O22 Si9 80(4) . . . . ?
O25 Si13 O22 Si9 -39(5) . . . . ?
C76 Si13 O22 Si9 -163(3) . . . . ?
O18 Si9 O22 Si13 33(4) . . . . ?
O15 Si9 O22 Si13 -81(4) . . . . ?
C35 Si9 O22 Si13 163(4) . . . . ?
O26 Si14 O23 Si15 75(3) . . . . ?
O19 Si14 O23 Si15 -52(3) . . . . ?
C80 Si14 O23 Si15 -169(2) . . . . ?
O24 Si15 O23 Si14 -63(3) . . . . ?
O20 Si15 O23 Si14 50(3) . . . . ?
C84 Si15 O23 Si14 177(2) . . . . ?
O20 Si15 O24 Si16 -69(7) . . . . ?
O23 Si15 O24 Si16 45(7) . . . . ?
C84 Si15 O24 Si16 160(6) . . . . ?
O25 Si16 O24 Si15 -47(7) . . . . ?
O21 Si16 O24 Si15 77(7) . . . . ?
C88 Si16 O24 Si15 -165(6) . . . . ?
O24 Si16 O25 Si13 61(3) . . . . ?
O21 Si16 O25 Si13 -53(3) . . . . ?
C88 Si16 O25 Si13 -176(2) . . . . ?
O22 Si13 O25 Si16 49(3) . . . . ?
O26 Si13 O25 Si16 -66(3) . . . . ?
C76 Si13 O25 Si16 -180(2) . . . . ?
O19 Si14 O26 Si13 57(2) . . . . ?
O23 Si14 O26 Si13 -70(2) . . . . ?
C80 Si14 O26 Si13 176.5(17) . . . . ?
O22 Si13 O26 Si14 -63(2) . . . . ?
O25 Si13 O26 Si14 63(2) . . . . ?
C76 Si13 O26 Si14 172.6(16) . . . . ?
O2 Zn1 N1 C15 -97.2(5) . . . . ?
O1 Zn1 N1 C15 18.7(4) . . . . ?
N2 Zn1 N1 C15 148.2(4) . . . . ?
O2 Zn1 N1 C16 78.1(5) . . . . ?
O1 Zn1 N1 C16 -165.9(4) . . . . ?
N2 Zn1 N1 C16 -36.4(5) . . . . ?
O2 Zn1 N2 C064 16.9(6) . . . . ?
O1 Zn1 N2 C064 -99.9(6) . . . . ?
N1 Zn1 N2 C064 144.8(5) . . . . ?
O2 Zn1 N2 C33 -164.1(5) . . . . ?
O1 Zn1 N2 C33 79.1(6) . . . . ?
N1 Zn1 N2 C33 -36.1(6) . . . . ?
Zn1 O1 C1 C2 21.4(9) . . . . ?
Zn1 O1 C1 C6 -158.8(5) . . . . ?
O1 C1 C2 C3 -178.9(7) . . . . ?
C6 C1 C2 C3 1.3(10) . . . . ?
O1 C1 C2 C15 -1.7(10) . . . . ?
C6 C1 C2 C15 178.5(6) . . . . ?
C1 C2 C3 C4 -1.2(14) . . . . ?
C15 C2 C3 C4 -178.7(9) . . . . ?
C2 C3 C4 C5 -1.2(17) . . . . ?
C2 C3 C4 C7 178.1(11) . . . . ?
C3 C4 C5 C6 3.8(19) . . . . ?
C7 C4 C5 C6 -175.6(12) . . . . ?
C4 C5 C6 C1 -3.7(17) . . . . ?
C4 C5 C6 C11 174.5(11) . . . . ?
O1 C1 C6 C5 -178.9(8) . . . . ?
C2 C1 C6 C5 1.0(11) . . . . ?
O1 C1 C6 C11 2.9(10) . . . . ?
C2 C1 C6 C11 -177.2(7) . . . . ?
C5 C4 C7 C10 -63.0(19) . . . . ?
C3 C4 C7 C10 117.7(17) . . . . ?
C5 C4 C7 C8 -176.6(14) . . . . ?
C3 C4 C7 C8 4(2) . . . . ?
C5 C4 C7 C9 61.1(17) . . . . ?
C3 C4 C7 C9 -118.2(15) . . . . ?
C5 C6 C11 C13 119.0(11) . . . . ?
C1 C6 C11 C13 -62.8(10) . . . . ?
C5 C6 C11 C12 -119.1(11) . . . . ?
C1 C6 C11 C12 59.0(11) . . . . ?
C5 C6 C11 C14 -1.1(12) . . . . ?
C1 C6 C11 C14 177.0(8) . . . . ?
C16 N1 C15 C2 176.8(6) . . . . ?
Zn1 N1 C15 C2 -7.6(8) . . . . ?
C3 C2 C15 N1 171.9(7) . . . . ?
C1 C2 C15 N1 -5.3(11) . . . . ?
C15 N1 C16 C17 128.2(6) . . . . ?
Zn1 N1 C16 C17 -47.1(7) . . . . ?
N1 C16 C17 C18 -59.1(8) . . . . ?
C16 C17 C18 Si1 -169.4(5) . . . . ?
O7' Si1 C18 C17 -38.3(11) . . . . ?
O11' Si1 C18 C17 -179.5(18) . . . . ?
O14 Si1 C18 C17 64.6(6) . . . . ?
O11 Si1 C18 C17 -169.3(7) . . . . ?
O7 Si1 C18 C17 -52.9(6) . . . . ?
O14' Si1 C18 C17 80.0(8) . . . . ?
Zn1 O2 C19 C24 -162.8(5) . . . . ?
Zn1 O2 C19 C20 17.7(11) . . . . ?
O2 C19 C20 C064 -1.4(12) . . . . ?
C24 C19 C20 C064 179.1(7) . . . . ?
O2 C19 C20 C21 178.4(7) . . . . ?
C24 C19 C20 C21 -1.1(11) . . . . ?
C064 C20 C21 C22 -179.0(8) . . . . ?
C19 C20 C21 C22 1.2(12) . . . . ?
C20 C21 C22 C23 -1.7(13) . . . . ?
C20 C21 C22 C25 -177.9(9) . . . . ?
C21 C22 C23 C24 2.2(14) . . . . ?
C25 C22 C23 C24 178.7(9) . . . . ?
C22 C23 C24 C19 -2.2(13) . . . . ?
C22 C23 C24 C29 176.6(8) . . . . ?
O2 C19 C24 C23 -178.0(7) . . . . ?
C20 C19 C24 C23 1.5(11) . . . . ?
O2 C19 C24 C29 3.2(11) . . . . ?
C20 C19 C24 C29 -177.3(7) . . . . ?
C21 C22 C25 C27 -117.3(10) . . . . ?
C23 C22 C25 C27 66.5(11) . . . . ?
C21 C22 C25 C26 0.5(14) . . . . ?
C23 C22 C25 C26 -175.6(9) . . . . ?
C21 C22 C25 C28 119.6(10) . . . . ?
C23 C22 C25 C28 -56.5(13) . . . . ?
C23 C24 C29 C32 -120.4(8) . . . . ?
C19 C24 C29 C32 58.4(9) . . . . ?
C23 C24 C29 C31 117.8(8) . . . . ?
C19 C24 C29 C31 -63.4(8) . . . . ?
C23 C24 C29 C30 -1.0(11) . . . . ?
C19 C24 C29 C30 177.8(7) . . . . ?
C064 N2 C33 C34 128.4(8) . . . . ?
Zn1 N2 C33 C34 -50.7(8) . . . . ?
N2 C33 C34 C35 -69.7(10) . . . . ?
N2 C33 C34 C35A -52.0(12) . . . . ?
C33 C34 C35 Si9 -175.8(8) . . . . ?
C35A C34 C35 Si9 55(3) . . . . ?
O18 Si9 C35 C34 85.8(12) . . . . ?
O15 Si9 C35 C34 -161.7(10) . . . . ?
O22 Si9 C35 C34 -45.2(15) . . . . ?
O8' Si2 C36 C37 56.5(10) . . . . ?
O12 Si2 C36 C37 -47.2(7) . . . . ?
O11 Si2 C36 C37 -172.7(7) . . . . ?
O11' Si2 C36 C37 -163.3(17) . . . . ?
O8 Si2 C36 C37 74.2(7) . . . . ?
O12' Si2 C36 C37 -62.3(10) . . . . ?
Si2 C36 C37 C39 73.6(9) . . . . ?
Si2 C36 C37 C38 -171.8(9) . . . . ?
O6 Si4 C44 C45 -36.1(8) . . . . ?
O7 Si4 C44 C45 84.7(7) . . . . ?
O3 Si4 C44 C45 -154.2(6) . . . . ?
O6 Si4 C44 Si4' 2.7(18) . . . . ?
O7 Si4 C44 Si4' 124(2) . . . . ?
O3 Si4 C44 Si4' -115.4(19) . . . . ?
Si4 C44 C45 C47 171.6(7) . . . . ?
Si4' C44 C45 C47 165.9(7) . . . . ?
Si4 C44 C45 C46 -66.9(9) . . . . ?
Si4' C44 C45 C46 -72.5(9) . . . . ?
O13 Si5 C48 C49 79.3(8) . . . . ?
O14 Si5 C48 C49 -161.2(7) . . . . ?
O10 Si5 C48 C49 -42.6(8) . . . . ?
O13 Si5 C48 Si5' -39.0(14) . . . . ?
O14 Si5 C48 Si5' 80.5(16) . . . . ?
O10 Si5 C48 Si5' -160.8(17) . . . . ?
Si5' C48 C49 C50 -39.4(15) . . . . ?
Si5 C48 C49 C50 -58.4(12) . . . . ?
Si5' C48 C49 C51 -170.6(9) . . . . ?
Si5 C48 C49 C51 170.5(7) . . . . ?
O9 Si6 C52 C53 88.6(8) . . . . ?
O12 Si6 C52 C53 -153.1(7) . . . . ?
O13 Si6 C52 C53 -33.7(9) . . . . ?
Si6 C52 C53 C54 -62.8(10) . . . . ?
Si6 C52 C53 C55 173.2(8) . . . . ?
O4 Si7 C56 C57 -142.8(12) . . . . ?
O5 Si7 C56 C57 99.0(13) . . . . ?
O9 Si7 C56 C57 -22.5(16) . . . . ?
Si7 C56 C57 C59 173.9(15) . . . . ?
Si7 C56 C57 C58 -66.5(16) . . . . ?
O10 Si8 C60 C61 101.4(14) . . . . ?
O5 Si8 C60 C61 -14.2(16) . . . . ?
O6 Si8 C60 C61 -137.6(13) . . . . ?
O10 Si8 C60 Si8' 36.9(6) . . . . ?
O5 Si8 C60 Si8' -78.7(7) . . . . ?
O6 Si8 C60 Si8' 157.9(8) . . . . ?
Si8 C60 C61 C63 170.8(12) . . . . ?
Si8' C60 C61 C63 -165.5(10) . . . . ?
Si8 C60 C61 C62 -77.4(14) . . . . ?
Si8' C60 C61 C62 -53.7(11) . . . . ?
C33 N2 C064 C20 173.0(8) . . . . ?
Zn1 N2 C064 C20 -7.9(12) . . . . ?
C21 C20 C064 N2 176.8(8) . . . . ?
C19 C20 C064 N2 -3.3(14) . . . . ?
O16 Si10 C64 C65 -72.1(15) . . . . ?
O19 Si10 C64 C65 41.9(16) . . . . ?
O15 Si10 C64 C65 166.8(12) . . . . ?
Si10 C64 C65 C66 70.0(16) . . . . ?
Si10 C64 C65 C64' -47(3) . . . . ?
Si10 C64 C65 C67 -175.8(11) . . . . ?
O20 Si11 C68 C69' 37(2) . . . . ?
O16 Si11 C68 C69' 158.3(12) . . . . ?
O17 Si11 C68 C69' -81.0(15) . . . . ?
O20 Si11 C68 C69 -21(2) . . . . ?
O16 Si11 C68 C69 99.8(15) . . . . ?
O17 Si11 C68 C69 -139.5(12) . . . . ?
O20 Si11 C68 Si21 8(6) . . . . ?
O16 Si11 C68 Si21 129(8) . . . . ?
O17 Si11 C68 Si21 -111(7) . . . . ?
O20' Si21 C68 C69' 31(2) . . . . ?
O17' Si21 C68 C69' -93.7(11) . . . . ?
O16' Si21 C68 C69' 150.8(12) . . . . ?
O20' Si21 C68 C69 -20(2) . . . . ?
O17' Si21 C68 C69 -145.0(11) . . . . ?
O16' Si21 C68 C69 99.5(13) . . . . ?
O20' Si21 C68 Si11 -174(8) . . . . ?
O17' Si21 C68 Si11 61(6) . . . . ?
O16' Si21 C68 Si11 -55(6) . . . . ?
C69' C68 C69 C71 48.6(14) . . . . ?
Si11 C68 C69 C71 166.8(15) . . . . ?
Si21 C68 C69 C71 160.1(14) . . . . ?
C69' C68 C69 C70 169(2) . . . . ?
Si11 C68 C69 C70 -73(2) . . . . ?
Si21 C68 C69 C70 -79.6(18) . . . . ?
O18' Si22 C72 C73 -52.6(13) . . . . ?
O17' Si22 C72 C73 -178.7(9) . . . . ?
O21' Si22 C72 C73 59.8(14) . . . . ?
O18' Si22 C72 Si12 35(12) . . . . ?
O17' Si22 C72 Si12 -91(12) . . . . ?
O21' Si22 C72 Si12 148(12) . . . . ?
O21 Si12 C72 C73 72.5(14) . . . . ?
O18 Si12 C72 C73 -56.8(11) . . . . ?
O17 Si12 C72 C73 -171.5(8) . . . . ?
O21 Si12 C72 Si22 -21(12) . . . . ?
O18 Si12 C72 Si22 -151(13) . . . . ?
O17 Si12 C72 Si22 95(12) . . . . ?
Si22 C72 C73 C74 74.4(12) . . . . ?
Si12 C72 C73 C74 71.1(12) . . . . ?
Si22 C72 C73 C75 -165.5(11) . . . . ?
Si12 C72 C73 C75 -168.9(11) . . . . ?
O25' Si23 C76 C77 -18.7(16) . . . . ?
O26' Si23 C76 C77 -149.4(10) . . . . ?
O22' Si23 C76 C77 87.1(11) . . . . ?
O25' Si23 C76 Si13 -113(6) . . . . ?
O26' Si23 C76 Si13 116(5) . . . . ?
O22' Si23 C76 Si13 -7(4) . . . . ?
O22 Si13 C76 C77 87.8(17) . . . . ?
O26 Si13 C76 C77 -157.4(8) . . . . ?
O25 Si13 C76 C77 -44.3(12) . . . . ?
O22 Si13 C76 Si23 -180(6) . . . . ?
O26 Si13 C76 Si23 -65(5) . . . . ?
O25 Si13 C76 Si23 48(5) . . . . ?
Si23 C76 C77 C78 -73.9(9) . . . . ?
Si13 C76 C77 C78 -59.4(9) . . . . ?
Si23 C76 C77 C79 160.7(8) . . . . ?
Si13 C76 C77 C79 175.2(7) . . . . ?
O26 Si14 C80 C81 30.0(16) . . . . ?
O19 Si14 C80 C81 152.0(15) . . . . ?
O23 Si14 C80 C81 -87.3(17) . . . . ?
O23' Si25 C84 C85 -165.0(19) . . . . ?
O20' Si25 C84 C85 -46.3(18) . . . . ?
O24' Si25 C84 C85 74.7(16) . . . . ?
O23' Si25 C84 Si15 -116(5) . . . . ?
O20' Si25 C84 Si15 3(4) . . . . ?
O24' Si25 C84 Si15 123(5) . . . . ?
O24 Si15 C84 C85 80.0(17) . . . . ?
O20 Si15 C84 C85 -44.9(15) . . . . ?
O23 Si15 C84 C85 -166.2(13) . . . . ?
O24 Si15 C84 Si25 -55(5) . . . . ?
O20 Si15 C84 Si25 -180(100) . . . . ?
O23 Si15 C84 Si25 59(5) . . . . ?
Si25 C84 C85 C87 -177.4(11) . . . . ?
Si15 C84 C85 C87 174.8(10) . . . . ?
Si25 C84 C85 C86 -51.6(17) . . . . ?
Si15 C84 C85 C86 -59.4(15) . . . . ?
O21' Si26 C88 C89' -63.2(19) . . . . ?
O24' Si26 C88 C89' 170.4(15) . . . . ?
O25' Si26 C88 C89' 50.1(18) . . . . ?
O21' Si26 C88 C89 -40.6(16) . . . . ?
O24' Si26 C88 C89 -167.0(11) . . . . ?
O25' Si26 C88 C89 72.7(14) . . . . ?
O21' Si26 C88 Si16 16(8) . . . . ?
O24' Si26 C88 Si16 -110(8) . . . . ?
O25' Si26 C88 Si16 130(9) . . . . ?
O25 Si16 C88 C89' 58.7(17) . . . . ?
O24 Si16 C88 C89' 178.4(16) . . . . ?
O21 Si16 C88 C89' -68.6(17) . . . . ?
O25 Si16 C88 C89 80.3(13) . . . . ?
O24 Si16 C88 C89 -159.9(12) . . . . ?
O21 Si16 C88 C89 -46.9(13) . . . . ?
O25 Si16 C88 Si26 -44(8) . . . . ?
O24 Si16 C88 Si26 76(8) . . . . ?
O21 Si16 C88 Si26 -171(9) . . . . ?
C89' C88 C89 C91 -68(4) . . . . ?
Si26 C88 C89 C91 175.0(15) . . . . ?
Si16 C88 C89 C91 171.4(15) . . . . ?
C89' C88 C89 C90 52(3) . . . . ?
Si26 C88 C89 C90 -64.4(16) . . . . ?
Si16 C88 C89 C90 -68.0(15) . . . . ?
C45 C44 Si4' O3' -156.6(9) . . . . ?
Si4 C44 Si4' O3' 60(2) . . . . ?
C45 C44 Si4' O6' -30.6(10) . . . . ?
Si4 C44 Si4' O6' -174(2) . . . . ?
C45 C44 Si4' O7' 88.3(10) . . . . ?
Si4 C44 Si4' O7' -55.0(19) . . . . ?
C49 C48 Si5' O13' 69.5(14) . . . . ?
Si5 C48 Si5' O13' 141(2) . . . . ?
C49 C48 Si5' O14' -162.1(11) . . . . ?
Si5 C48 Si5' O14' -90.7(17) . . . . ?
C49 C48 Si5' O10' -49.1(12) . . . . ?
Si5 C48 Si5' O10' 22.3(14) . . . . ?
C61 C60 Si8' O10' 111.9(14) . . . . ?
Si8 C60 Si8' O10' -121.7(13) . . . . ?
C61 C60 Si8' O5' -28.6(15) . . . . ?
Si8 C60 Si8' O5' 97.8(10) . . . . ?
C61 C60 Si8' O6' -139.8(12) . . . . ?
Si8 C60 Si8' O6' -13.4(7) . . . . ?
O6' Si4' O3' Si3' 55(3) . . . . ?
O7' Si4' O3' Si3' -64(3) . . . . ?
C44 Si4' O3' Si3' -174(3) . . . . ?
O8' Si3' O3' Si4' 69(3) . . . . ?
O4' Si3' O3' Si4' -48(3) . . . . ?
C40' Si3' O3' Si4' 178(3) . . . . ?
O9' Si7' O4' Si3' 59(3) . . . . ?
O5' Si7' O4' Si3' -62(3) . . . . ?
C56' Si7' O4' Si3' 179(3) . . . . ?
O8' Si3' O4' Si7' -65(3) . . . . ?
O3' Si3' O4' Si7' 54(3) . . . . ?
C40' Si3' O4' Si7' 179(3) . . . . ?
O10' Si8' O5' Si7' 54(2) . . . . ?
O6' Si8' O5' Si7' -64(2) . . . . ?
C60 Si8' O5' Si7' -157.6(18) . . . . ?
O4' Si7' O5' Si8' 63(2) . . . . ?
O9' Si7' O5' Si8' -56(2) . . . . ?
C56' Si7' O5' Si8' -178.0(19) . . . . ?
O3' Si4' O6' Si8' -62(2) . . . . ?
O7' Si4' O6' Si8' 59(2) . . . . ?
C44 Si4' O6' Si8' 174.4(16) . . . . ?
O10' Si8' O6' Si4' -54(2) . . . . ?
O5' Si8' O6' Si4' 64(2) . . . . ?
C60 Si8' O6' Si4' 177(2) . . . . ?
O11' Si1 O7' Si4' -23(4) . . . . ?
O14 Si1 O7' Si4' 82(3) . . . . ?
O11 Si1 O7' Si4' -35(3) . . . . ?
O7 Si1 O7' Si4' -115(5) . . . . ?
O14' Si1 O7' Si4' 79(3) . . . . ?
C18 Si1 O7' Si4' -165(3) . . . . ?
O3' Si4' O7' Si1 34(4) . . . . ?
O6' Si4' O7' Si1 -87(3) . . . . ?
C44 Si4' O7' Si1 147(3) . . . . ?
O12 Si2 O8' Si3' -67(2) . . . . ?
O11 Si2 O8' Si3' 50(2) . . . . ?
O11' Si2 O8' Si3' 37(3) . . . . ?
O8 Si2 O8' Si3' 84(4) . . . . ?
O12' Si2 O8' Si3' -73(2) . . . . ?
C36 Si2 O8' Si3' 174.4(19) . . . . ?
O3' Si3' O8' Si2 -46(3) . . . . ?
O4' Si3' O8' Si2 73(2) . . . . ?
C40' Si3' O8' Si2 -158(3) . . . . ?
O12' Si6' O9' Si7' 52(3) . . . . ?
O13' Si6' O9' Si7' -64(3) . . . . ?
C52' Si6' O9' Si7' 174(3) . . . . ?
O4' Si7' O9' Si6' -57(3) . . . . ?
O5' Si7' O9' Si6' 62(3) . . . . ?
C56' Si7' O9' Si6' -176(3) . . . . ?
O5' Si8' O10' Si5' -53(4) . . . . ?
O6' Si8' O10' Si5' 67(4) . . . . ?
C60 Si8' O10' Si5' 165(3) . . . . ?
C48 Si5' O10' Si8' 180(3) . . . . ?
O13' Si5' O10' Si8' 55(4) . . . . ?
O14' Si5' O10' Si8' -62(4) . . . . ?
O7' Si1 O11' Si2 11(8) . . . . ?
O14 Si1 O11' Si2 -85(7) . . . . ?
O11 Si1 O11' Si2 97(14) . . . . ?
O7 Si1 O11' Si2 31(8) . . . . ?
O14' Si1 O11' Si2 -98(7) . . . . ?
C18 Si1 O11' Si2 155(7) . . . . ?
O8' Si2 O11' Si1 -18(8) . . . . ?
O12 Si2 O11' Si1 82(7) . . . . ?
O11 Si2 O11' Si1 -104(14) . . . . ?
O8 Si2 O11' Si1 -31(8) . . . . ?
O12' Si2 O11' Si1 101(7) . . . . ?
C36 Si2 O11' Si1 -153(7) . . . . ?
O9' Si6' O12' Si2 -37(3) . . . . ?
O13' Si6' O12' Si2 80(3) . . . . ?
C52' Si6' O12' Si2 -161(3) . . . . ?
O8' Si2 O12' Si6' 48(3) . . . . ?
O12 Si2 O12' Si6' 30.8(16) . . . . ?
O11 Si2 O12' Si6' -83(3) . . . . ?
O11' Si2 O12' Si6' -78(3) . . . . ?
O8 Si2 O12' Si6' 40(3) . . . . ?
C36 Si2 O12' Si6' 166(3) . . . . ?
C48 Si5' O13' Si6' -169.6(14) . . . . ?
O14' Si5' O13' Si6' 59(2) . . . . ?
O10' Si5' O13' Si6' -58(2) . . . . ?
O9' Si6' O13' Si5' 61(2) . . . . ?
O12' Si6' O13' Si5' -56(2) . . . . ?
C52' Si6' O13' Si5' -175.8(17) . . . . ?
C48 Si5' O14' Si1 139(2) . . . . ?
O13' Si5' O14' Si1 -87(3) . . . . ?
O10' Si5' O14' Si1 33(3) . . . . ?
O7' Si1 O14' Si5' -37(3) . . . . ?
O11' Si1 O14' Si5' 79(3) . . . . ?
O14 Si1 O14' Si5' -47(2) . . . . ?
O11 Si1 O14' Si5' 82(3) . . . . ?
O7 Si1 O14' Si5' -42(3) . . . . ?
C18 Si1 O14' Si5' -164(3) . . . . ?
O22' Si9' O15' Si20 66(2) . . . . ?
O18' Si9' O15' Si20 -54(2) . . . . ?
C35A Si9' O15' Si20 -175.4(16) . . . . ?
O19' Si20 O15' Si9' -62.3(19) . . . . ?
O16' Si20 O15' Si9' 55(2) . . . . ?
C64' Si20 O15' Si9' 176.6(18) . . . . ?
O20' Si21 O16' Si20 -50(4) . . . . ?
O17' Si21 O16' Si20 67(3) . . . . ?
C68 Si21 O16' Si20 -178(2) . . . . ?
O19' Si20 O16' Si21 49(3) . . . . ?
O15' Si20 O16' Si21 -69(3) . . . . ?
C64' Si20 O16' Si21 177(3) . . . . ?
O20' Si21 O17' Si22 70(3) . . . . ?
O16' Si21 O17' Si22 -44(3) . . . . ?
C68 Si21 O17' Si22 -160(2) . . . . ?
O18' Si22 O17' Si21 36(3) . . . . ?
O21' Si22 O17' Si21 -65(3) . . . . ?
C72 Si22 O17' Si21 168(2) . . . . ?
O17' Si22 O18' Si9' -42(3) . . . . ?
O21' Si22 O18' Si9' 65(3) . . . . ?
C72 Si22 O18' Si9' -172(2) . . . . ?
O22' Si9' O18' Si22 -81(3) . . . . ?
O15' Si9' O18' Si22 52(3) . . . . ?
C35A Si9' O18' Si22 174(2) . . . . ?
O15' Si20 O19' Si24 54(3) . . . . ?
O16' Si20 O19' Si24 -63(3) . . . . ?
C64' Si20 O19' Si24 168(2) . . . . ?
O23' Si24 O19' Si20 62(3) . . . . ?
O26' Si24 O19' Si20 -46(3) . . . . ?
C80' Si24 O19' Si20 -173(2) . . . . ?
O23' Si25 O20' Si21 -69(5) . . . . ?
O24' Si25 O20' Si21 60(5) . . . . ?
C84 Si25 O20' Si21 175(4) . . . . ?
O17' Si21 O20' Si25 -52(5) . . . . ?
O16' Si21 O20' Si25 63(5) . . . . ?
C68 Si21 O20' Si25 -176(3) . . . . ?
O24' Si26 O21' Si22 -40(4) . . . . ?
O25' Si26 O21' Si22 81(4) . . . . ?
C88 Si26 O21' Si22 -155(3) . . . . ?
O18' Si22 O21' Si26 -75(4) . . . . ?
O17' Si22 O21' Si26 34(4) . . . . ?
C72 Si22 O21' Si26 161(3) . . . . ?
O15' Si9' O22' Si23 -41(2) . . . . ?
O18' Si9' O22' Si23 83.5(18) . . . . ?
C35A Si9' O22' Si23 -164.2(16) . . . . ?
O25' Si23 O22' Si9' -84(2) . . . . ?
O26' Si23 O22' Si9' 35(2) . . . . ?
C76 Si23 O22' Si9' 156.3(16) . . . . ?
O20' Si25 O23' Si24 64(6) . . . . ?
O24' Si25 O23' Si24 -67(7) . . . . ?
C84 Si25 O23' Si24 176(5) . . . . ?
O19' Si24 O23' Si25 -57(6) . . . . ?
O26' Si24 O23' Si25 56(6) . . . . ?
C80' Si24 O23' Si25 176(6) . . . . ?
O21' Si26 O24' Si25 54(3) . . . . ?
O25' Si26 O24' Si25 -62(3) . . . . ?
C88 Si26 O24' Si25 174(2) . . . . ?
O23' Si25 O24' Si26 70(3) . . . . ?
O20' Si25 O24' Si26 -60(3) . . . . ?
C84 Si25 O24' Si26 -171.9(19) . . . . ?
O26' Si23 O25' Si26 -33(4) . . . . ?
C76 Si23 O25' Si26 -163(3) . . . . ?
O22' Si23 O25' Si26 87(3) . . . . ?
O21' Si26 O25' Si23 -89(4) . . . . ?
O24' Si26 O25' Si23 38(4) . . . . ?
C88 Si26 O25' Si23 153(3) . . . . ?
O25' Si23 O26' Si24 63(3) . . . . ?
C76 Si23 O26' Si24 -164(2) . . . . ?
O22' Si23 O26' Si24 -46(3) . . . . ?
O19' Si24 O26' Si23 44(3) . . . . ?
O23' Si24 O26' Si23 -64(3) . . . . ?
C80' Si24 O26' Si23 174(3) . . . . ?
O9' Si6' C52' C53' 85(2) . . . . ?
O12' Si6' C52' C53' -154.0(18) . . . . ?
O13' Si6' C52' C53' -36(2) . . . . ?
Si6' C52' C53' C55' -178.1(18) . . . . ?
Si6' C52' C53' C54' -53(3) . . . . ?
O4' Si7' C56' C57' -6(4) . . . . ?
O9' Si7' C56' C57' 113(4) . . . . ?
O5' Si7' C56' C57' -124(4) . . . . ?
Si7' C56' C57' C59' 155(3) . . . . ?
Si7' C56' C57' C58' 11(6) . . . . ?
C66 C65 C64' Si20 56(2) . . . . ?
C67 C65 C64' Si20 -175.8(13) . . . . ?
C64 C65 C64' Si20 127(4) . . . . ?
O19' Si20 C64' C65 63.8(18) . . . . ?
O15' Si20 C64' C65 -178.4(15) . . . . ?
O16' Si20 C64' C65 -61.7(19) . . . . ?
C69 C68 C69' C70' 168.4(17) . . . . ?
Si11 C68 C69' C70' 70.2(18) . . . . ?
Si21 C68 C69' C70' 77.6(15) . . . . ?
C69 C68 C69' C71' -75.3(13) . . . . ?
Si11 C68 C69' C71' -173.6(15) . . . . ?
Si21 C68 C69' C71' -166.1(13) . . . . ?
O19' Si24 C80' C81' 159.0(13) . . . . ?
O23' Si24 C80' C81' -82(2) . . . . ?
O26' Si24 C80' C81' 32.5(16) . . . . ?
C89 C88 C89' C91' -27(3) . . . . ?
Si26 C88 C89' C91' 48(3) . . . . ?
Si16 C88 C89' C91' 43(3) . . . . ?
C89 C88 C89' C90' 107(5) . . . . ?
Si26 C88 C89' C90' -178.5(17) . . . . ?
Si16 C88 C89' C90' 176.9(17) . . . . ?
C33 C34 C35A Si9' -172.4(9) . . . . ?
C35 C34 C35A Si9' -115(4) . . . . ?
O22' Si9' C35A C34 -45.7(15) . . . . ?
O15' Si9' C35A C34 -177.1(11) . . . . ?
O18' Si9' C35A C34 60.9(15) . . . . ?
Si14 C80 C81 C82 178.5(13) . . . . ?
